data_4517541
loop_
_publ_author_name
'Thomas, Kolle E.'
'Slebodnick, Carla'
'Ghosh, Abhik'

_publ_section_title
;
 Facile Supramolecular Engineering of Porphyrin cis Tautomers: The Case of
 \b-Octabromo-<i>meso</i>-tetraarylporphyrins.
;
_journal_issue 15
_journal_name_full 'ACS omega'
_journal_page_first 8893
_journal_page_last 8901
_journal_paper_doi 10.1021/acsomega.0c00517
_journal_volume 5
_journal_year 2020
_chemical_formula_moiety 'C48 H18 Br8 F12 N4, 2(C H4 O)'
_chemical_formula_sum 'C50 H26 Br8 F12 N4 O2'
_chemical_formula_weight 1582.03
_space_group_crystal_system monoclinic
_space_group_IT_number 14
_space_group_name_Hall '-P 2ybc'
_space_group_name_H-M_alt 'P 1 21/c 1'
_atom_sites_solution_hydrogens mixed
_atom_sites_solution_primary dual
_audit_creation_date 2019-03-01
_audit_creation_method
;
Olex2 1.2
(compiled 2018.05.29 svn.r3508 for OlexSys, GUI svn.r5506)
;
_cell_angle_alpha 90
_cell_angle_beta 112.8497(11)
_cell_angle_gamma 90
_cell_formula_units_Z 8
_cell_length_a 36.7959(4)
_cell_length_b 10.19901(8)
_cell_length_c 30.7172(3)
_cell_measurement_reflns_used 71729
_cell_measurement_temperature 99.99(11)
_cell_measurement_theta_max 77.5260
_cell_measurement_theta_min 3.8370
_cell_volume 10623.0(2)
_computing_cell_refinement 'CrysAlisPro 1.171.40.16a (Rigaku OD, 2018)'
_computing_data_collection 'CrysAlisPro 1.171.40.16a (Rigaku OD, 2018)'
_computing_data_reduction 'CrysAlisPro 1.171.40.16a (Rigaku OD, 2018)'
_computing_molecular_graphics 'Olex2 (Dolomanov et al., 2009)'
_computing_publication_material 'Olex2 (Dolomanov et al., 2009)'
_computing_structure_refinement 'ShelXL (Sheldrick, 2015)'
_computing_structure_solution 'ShelXT (Sheldrick, 2015)'
_diffrn_ambient_environment N~2~
_diffrn_ambient_temperature 99.99(11)
_diffrn_detector 'CCD plate'
_diffrn_detector_type HyPix
_diffrn_measured_fraction_theta_full 1.000
_diffrn_measured_fraction_theta_max 0.989
_diffrn_measurement_details
;
List of Runs (angles in degrees, time in seconds):

  # Type    Start    End  Width  t~exp~   \w     \q     \k     \f   Frames
--------------------------------------------------------------------------
  1  \w    -60.00  28.00   0.50    4.00    --  -47.45  19.00 -30.00  176
  2  \w     24.00  90.00   0.50    4.00    --   47.45-114.00  33.00  132
  3  \w     58.00 134.00   0.50   16.00    --  107.75-178.00-102.00  152
  4  \w     35.00 104.00   0.50   16.00    --  107.75-114.00  33.00  138
  5  \w     83.00 106.50   0.50   16.00    --  107.75-125.00 150.00   47
  6  \w     33.00  69.00   0.50   16.00    --  107.75 -30.00   0.00   72
  7  \w     38.00  77.00   0.50   16.00    --  107.75 -45.00  60.00   78
  8  \w     35.00 124.00   0.50   16.00    --  107.75 -61.00  60.00  178
  9  \w     94.00 178.00   0.50   16.00    --  107.75  15.00 150.00  168
 10  \w     99.00 178.00   0.50   16.00    --  107.75 114.00 124.00  158
 11  \w     95.00 178.00   0.50   16.00    --  107.75  30.00  60.00  166
 12  \w     95.00 178.00   0.50   16.00    --  107.75  45.00 -60.00  166
 13  \w     97.00 133.00   0.50   16.00    --  107.75  45.00 -90.00   72
 14  \w    106.00 132.00   0.50   16.00    --  107.75  30.00-120.00   52
 15  \w     91.00 178.00   0.50   16.00    --  107.75  61.00   0.00  174
 16  \w     85.00 178.00   0.50   16.00    --  107.75  78.00 110.08  186
 17  \w     85.00 178.00   0.50   16.00    --  107.75  77.00  30.00  186
 18  \w     60.00 120.00   0.50    4.00    --   47.45 178.00 -99.00  120
 19  \w     55.00  85.00   0.50   16.00    --  107.75 -20.00-122.17   60
 20  \w     36.00  77.00   0.50   16.00    --  107.75 -45.00-120.00   82
 21  \w     35.00  88.50   0.50   16.00    --  107.75 -77.00-180.00  107
 22  \w     36.00  61.00   0.50   16.00    --  107.75 -45.00-180.00   50
 23  \w     35.00 124.00   0.50   16.00    --  107.75 -61.00-120.00  178
 24  \w     33.00  69.00   0.50   16.00    --  107.75 -30.00 -90.00   72
 25  \w     35.00 131.00   0.50   16.00    --  107.75 -77.00  30.00  192
 26  \w     33.00  69.00   0.50   16.00    --  107.75 -30.00 120.00   72
 27  \w     35.00 124.00   0.50   16.00    --  107.75 -61.00 120.00  178
 28  \w     35.00 110.00   0.50   16.00    --  107.75-125.00  60.00  150
 29  \w     35.00  98.50   0.50   16.00    --  107.75 -94.00  90.00  127
 30  \w     35.00 131.00   0.50   16.00    --  107.75 -77.00  60.00  192
 31  \w     35.00  91.50   0.50   16.00    --  107.75 -77.00 150.00  113
 32  \w     33.00  67.00   0.50   16.00    --  107.75 -30.00 150.00   68
 33  \w    -87.00  -2.00   0.50    4.00    --  -47.45 114.00 124.00  170
 34  \w    -86.00 -13.00   0.50   16.00    --  -86.25 114.00 124.00  146
 35  \w   -131.00 -36.00   0.50   16.00    --  -86.25 178.00 -99.00  190
 36  \w   -159.00 -77.00   0.50   16.00    --  -86.25-114.00  33.00  164
 37  \w   -120.00 -38.00   0.50    4.00    --  -47.45-178.00-102.00  164
 38  \w   -120.00 -70.00   0.50    4.00    --  -47.45-125.00-150.00  100
 39  \w   -120.00 -70.00   0.50    4.00    --  -47.45-125.00-180.00  100
;
_diffrn_measurement_device 'four-circle diffractometer'
_diffrn_measurement_device_type 'XtaLAB Synergy, Dualflex, HyPix'
_diffrn_measurement_method '\w scans'
_diffrn_orient_matrix_type 'CrysAlisPro convention (1999,Acta A55,543-557)'
_diffrn_orient_matrix_UB_11 -0.0332237000
_diffrn_orient_matrix_UB_12 0.0537237000
_diffrn_orient_matrix_UB_13 -0.0447246000
_diffrn_orient_matrix_UB_21 0.0241533000
_diffrn_orient_matrix_UB_22 -0.0362089000
_diffrn_orient_matrix_UB_23 -0.0294943000
_diffrn_orient_matrix_UB_31 -0.0194397000
_diffrn_orient_matrix_UB_32 -0.1363861000
_diffrn_orient_matrix_UB_33 -0.0097048000
_diffrn_radiation_monochromator mirror
_diffrn_radiation_probe x-ray
_diffrn_radiation_type CuK\a
_diffrn_radiation_wavelength 1.54184
_diffrn_reflns_av_R_equivalents 0.0737
_diffrn_reflns_av_unetI/netI 0.0318
_diffrn_reflns_Laue_measured_fraction_full 1.000
_diffrn_reflns_Laue_measured_fraction_max 0.989
_diffrn_reflns_limit_h_max 46
_diffrn_reflns_limit_h_min -46
_diffrn_reflns_limit_k_max 11
_diffrn_reflns_limit_k_min -12
_diffrn_reflns_limit_l_max 38
_diffrn_reflns_limit_l_min -37
_diffrn_reflns_number 177057
_diffrn_reflns_point_group_measured_fraction_full 1.000
_diffrn_reflns_point_group_measured_fraction_max 0.989
_diffrn_reflns_theta_full 67.684
_diffrn_reflns_theta_max 77.524
_diffrn_reflns_theta_min 3.823
_diffrn_source 'micro-focus sealed X-ray tube'
_diffrn_source_type 'PhotonJet (Cu) X-ray Source'
_exptl_absorpt_coefficient_mu 7.997
_exptl_absorpt_correction_T_max 1.000
_exptl_absorpt_correction_T_min 0.413
_exptl_absorpt_correction_type gaussian
_exptl_absorpt_process_details
;
CrysAlisPro 1.171.40.16a (Rigaku Oxford Diffraction, 2018)
Numerical absorption correction based on gaussian integration over
			a multifaceted crystal model
Empirical absorption correction using spherical harmonics,
 implemented in SCALE3 ABSPACK scaling algorithm.
;
_exptl_crystal_colour brown
_exptl_crystal_colour_primary brown
_exptl_crystal_density_diffrn 1.978
_exptl_crystal_description plate
_exptl_crystal_F_000 6064
_exptl_crystal_size_max 0.124
_exptl_crystal_size_mid 0.098
_exptl_crystal_size_min 0.011
_refine_diff_density_max 1.062
_refine_diff_density_min -0.634
_refine_diff_density_rms 0.134
_refine_ls_extinction_method none
_refine_ls_goodness_of_fit_ref 1.127
_refine_ls_hydrogen_treatment mixed
_refine_ls_matrix_type full
_refine_ls_number_parameters 1505
_refine_ls_number_reflns 22336
_refine_ls_number_restraints 153
_refine_ls_restrained_S_all 1.126
_refine_ls_R_factor_all 0.0528
_refine_ls_R_factor_gt 0.0476
_refine_ls_shift/su_max 0.003
_refine_ls_shift/su_mean 0.000
_refine_ls_structure_factor_coef Fsqd
_refine_ls_weighting_details 'w=1/[\s^2^(Fo^2^)+(0.0595P)^2^+33.8368P] where P=(Fo^2^+2Fc^2^)/3'
_refine_ls_weighting_scheme calc
_refine_ls_wR_factor_gt 0.1209
_refine_ls_wR_factor_ref 0.1241
_reflns_Friedel_coverage 0.000
_reflns_number_gt 20330
_reflns_number_total 22336
_reflns_threshold_expression 'I > 2\s(I)'
_cod_data_source_file ao0c00517_si_003.cif
_cod_data_source_block cs2495
_cod_depositor_comments 'Adding full bibliography for 4517540--4517541.cif.'
_cod_original_cell_volume 10623.00(19)
_cod_database_code 4517541
_shelx_shelxl_version_number 2018/1
_chemical_oxdiff_formula 'C50 H26 Br8 F12 N4 O2'
_chemical_oxdiff_usercomment 'Abhik Ghosh / Thomas Kolle Ekaney (Tromso)  Br8P-CF3PP'
_shelx_space_group_comment
;
The symmetry employed for this shelxl refinement is uniquely defined
by the following loop, which should always be used as a source of
symmetry information in preference to the above space-group names.
They are only intended as comments.
;
_reflns_odcompleteness_completeness 95.48
_reflns_odcompleteness_iscentric 1
_reflns_odcompleteness_theta 80.95
_olex2_refinement_description
;
1. Fixed Uiso
 At 1.2 times of:
  All C(H) groups
 At 1.5 times of:
  All C(H,H,H) groups
2. Restrained distances
 N1-H1 = N4-H4
 0.88 with sigma of 0.02
 O1-H1S = O2-H2S
 0.84 with sigma of 0.02
 N5-H5 = N8-H8
 0.88 with sigma of 0.02
 O3-H3S = O4-H4S
 0.84 with sigma of 0.02
 H3S-N6
 2 with sigma of 0.02
3. Uiso/Uaniso restraints and constraints
Uanis(C27A) = Uanis(C27B)
Uanis(C48A) = Uanis(C48B)
4. Rigid body (RIGU) restrains
 F1A, F2A, F1B, F2B, F3, C27A, C27B
 with sigma for 1-2 distances of 0.004 and sigma for 1-3 distances of 0.004
 F10A, F11A, F10B, F11B, F12, C48A, C48B
 with sigma for 1-2 distances of 0.004 and sigma for 1-3 distances of 0.004
 F19A, F20A, F21A, F19B, F20B, F21B, C91
 with sigma for 1-2 distances of 0.004 and sigma for 1-3 distances of 0.004
 F4A, F5A, F6A, F4B, F5B, F6B, C34
 with sigma for 1-2 distances of 0.004 and sigma for 1-3 distances of 0.004
5. Others
 Sof(F1B)=Sof(F2B)=Sof(C27B)=1-FVAR(1)
 Sof(F1A)=Sof(F2A)=Sof(C27A)=FVAR(1)
 Sof(F4B)=Sof(F5B)=Sof(F6B)=1-FVAR(2)
 Sof(F4A)=Sof(F5A)=Sof(F6A)=FVAR(2)
 Sof(F10B)=Sof(F11B)=Sof(C48B)=1-FVAR(3)
 Sof(F10A)=Sof(F11A)=Sof(C48A)=FVAR(3)
 Sof(F19B)=Sof(F20B)=Sof(F21B)=1-FVAR(4)
 Sof(F19A)=Sof(F20A)=Sof(F21A)=FVAR(4)
6.a Aromatic/amide H refined with riding coordinates:
 C22(H22), C23(H23), C25(H25), C26(H26), C29(H29), C30(H30), C32(H32),
 C33(H33), C36(H36), C37(H37), C39(H39), C40(H40), C43(H43), C44(H44), C46(H46),
  C47(H47), C72(H72), C73(H73), C75(H75), C76(H76), C79(H79), C80(H80),
 C82(H82), C83(H83), C86(H86), C87(H87), C89(H89), C90(H90), C93(H93), C94(H94),
  C96(H96), C97(H97)
6.b Idealised Me refined as rotating group:
 C49(H49A,H49B,H49C), C50(H50A,H50B,H50C), C99(H99A,H99B,H99C), C100(H10A,H10B,
 H10C)
;
_olex2_date_sample_data_collection 2018-09-10
_olex2_date_sample_submission 2018-09-10
_olex2_submission_original_sample_id Br8P-CF3PP
_olex2_submission_special_instructions 'No special instructions were received'
_oxdiff_exptl_absorpt_empirical_details
;
Empirical correction (ABSPACK) includes:
- Absorption correction using spherical harmonics
- Frame scaling
;
_oxdiff_exptl_absorpt_empirical_full_max 2.589
_oxdiff_exptl_absorpt_empirical_full_min 0.522

loop_
_space_group_symop_operation_xyz
'x, y, z'
'-x, y+1/2, -z+1/2'
'-x, -y, -z'
'x, -y-1/2, z-1/2'

loop_
_atom_site_label
_atom_site_type_symbol
_atom_site_fract_x
_atom_site_fract_y
_atom_site_fract_z
_atom_site_U_iso_or_equiv
_atom_site_adp_type
_atom_site_occupancy
_atom_site_site_symmetry_order
_atom_site_calc_flag
_atom_site_refinement_flags_posn
_atom_site_refinement_flags_adp
_atom_site_refinement_flags_occupancy
_atom_site_disorder_assembly
_atom_site_disorder_group
Br1 Br 0.44314(2) 1.07576(4) 0.26525(2) 0.02700(10) Uani 1 1 d . . . . .
Br2 Br 0.46297(2) 1.06712(4) 0.16309(2) 0.02778(10) Uani 1 1 d . . . . .
Br3 Br 0.60723(2) 0.68352(5) 0.16319(2) 0.03171(11) Uani 1 1 d . . . . .
Br4 Br 0.70333(2) 0.76536(5) 0.23706(2) 0.03183(11) Uani 1 1 d . . . . .
Br5 Br 0.72184(2) 1.34982(5) 0.33862(2) 0.03706(12) Uani 1 1 d . . . . .
Br6 Br 0.69894(2) 1.37175(5) 0.43867(2) 0.03424(11) Uani 1 1 d . . . . .
Br7 Br 0.64190(2) 0.83686(5) 0.51451(2) 0.03233(11) Uani 1 1 d . . . . .
Br8 Br 0.54750(2) 0.72596(5) 0.44815(2) 0.03111(11) Uani 1 1 d . . . . .
F1A F 0.41817(19) 0.8342(14) -0.0003(2) 0.103(4) Uani 0.708(15) 1 d . U P A 1
F2A F 0.4464(4) 0.6566(8) 0.0027(2) 0.091(4) Uani 0.708(15) 1 d . U P A 1
F1B F 0.4266(5) 0.730(3) 0.0014(5) 0.065(6) Uani 0.292(15) 1 d . U P A 2
F2B F 0.4789(8) 0.6417(16) 0.0027(5) 0.078(6) Uani 0.292(15) 1 d . U P A 2
F3 F 0.46645(12) 0.8271(4) -0.02180(11) 0.0592(10) Uani 1 1 d . U . . .
F4A F 0.8246(3) 1.1289(10) 0.2251(3) 0.040(2) Uani 0.62(4) 1 d . U P B 1
F5A F 0.8525(5) 1.203(2) 0.2944(5) 0.061(4) Uani 0.62(4) 1 d . U P B 1
F6A F 0.8530(5) 0.9972(18) 0.2812(10) 0.079(6) Uani 0.62(4) 1 d . U P B 1
F4B F 0.8310(7) 1.074(5) 0.2333(10) 0.094(10) Uani 0.38(4) 1 d . U P B 2
F5B F 0.8468(8) 1.2318(19) 0.2874(10) 0.065(5) Uani 0.38(4) 1 d . U P B 2
F6B F 0.8615(4) 1.041(2) 0.3058(9) 0.054(5) Uani 0.38(4) 1 d . U P B 2
F7 F 0.79409(12) 1.2991(4) 0.61502(14) 0.0687(13) Uani 1 1 d . . . . .
F8 F 0.75950(11) 1.2268(5) 0.65191(12) 0.0651(12) Uani 1 1 d . . . . .
F9 F 0.79935(8) 1.1002(3) 0.63733(10) 0.0381(6) Uani 1 1 d . . . . .
F10A F 0.37429(19) 0.8188(14) 0.4020(2) 0.070(3) Uani 0.75(2) 1 d . U P C 1
F11A F 0.3764(3) 0.6392(7) 0.3670(7) 0.102(4) Uani 0.75(2) 1 d . U P C 1
F10B F 0.3664(9) 0.895(4) 0.3891(14) 0.085(8) Uani 0.25(2) 1 d . U P C 2
F11B F 0.3813(6) 0.692(4) 0.3942(9) 0.072(9) Uani 0.25(2) 1 d . U P C 2
F12 F 0.34755(10) 0.7971(6) 0.32806(15) 0.0750(13) Uani 1 1 d . U . . .
N1 N 0.54680(10) 0.9078(3) 0.28026(12) 0.0208(7) Uani 1 1 d D . . . .
H1 H 0.5685(12) 0.863(6) 0.294(2) 0.047(18) Uiso 1 1 d D . . . .
N2 N 0.61694(10) 0.9793(4) 0.25789(12) 0.0232(7) Uani 1 1 d . . . . .
N3 N 0.66170(10) 1.0354(4) 0.36101(12) 0.0226(7) Uani 1 1 d . . . . .
N4 N 0.58990(10) 0.9989(3) 0.38388(12) 0.0214(7) Uani 1 1 d D . . . .
H4 H 0.5895(16) 1.046(5) 0.3600(13) 0.027(13) Uiso 1 1 d D . . . .
C1 C 0.51921(11) 0.9386(4) 0.29816(15) 0.0216(8) Uani 1 1 d . . . . .
C2 C 0.48645(12) 0.9927(4) 0.26011(16) 0.0244(8) Uani 1 1 d . . . . .
C3 C 0.49438(11) 0.9887(4) 0.22041(14) 0.0214(8) Uani 1 1 d . . . . .
C4 C 0.53297(12) 0.9331(4) 0.23270(15) 0.0212(8) Uani 1 1 d . . . . .
C5 C 0.55288(12) 0.9018(4) 0.20314(15) 0.0230(8) Uani 1 1 d . . . . .
C6 C 0.59477(12) 0.9006(4) 0.22109(14) 0.0224(8) Uani 1 1 d . . . . .
C7 C 0.62067(13) 0.8233(4) 0.20597(15) 0.0250(8) Uani 1 1 d . . . . .
C8 C 0.65806(12) 0.8574(4) 0.23392(16) 0.0252(8) Uani 1 1 d . . . . .
C9 C 0.65580(12) 0.9584(4) 0.26565(15) 0.0237(8) Uani 1 1 d . . . . .
C10 C 0.68613(12) 1.0356(4) 0.29797(15) 0.0238(8) Uani 1 1 d . . . . .
C11 C 0.68199(11) 1.0944(4) 0.33742(15) 0.0229(8) Uani 1 1 d . . . . .
C12 C 0.69969(13) 1.2142(4) 0.36160(16) 0.0272(9) Uani 1 1 d . . . . .
C13 C 0.69087(12) 1.2233(4) 0.39999(16) 0.0249(8) Uani 1 1 d . . . . .
C14 C 0.66753(12) 1.1083(4) 0.40028(15) 0.0240(8) Uani 1 1 d . . . . .
C15 C 0.65630(13) 1.0657(4) 0.43682(15) 0.0249(8) Uani 1 1 d . . . . .
C16 C 0.62129(12) 0.9936(4) 0.42710(15) 0.0233(8) Uani 1 1 d . . . . .
C17 C 0.60966(12) 0.9055(4) 0.45533(15) 0.0262(9) Uani 1 1 d . . . . .
C18 C 0.57244(12) 0.8610(4) 0.42950(15) 0.0249(8) Uani 1 1 d . . . . .
C19 C 0.55936(12) 0.9222(4) 0.38384(15) 0.0216(8) Uani 1 1 d . . . . .
C20 C 0.52291(12) 0.9140(4) 0.34510(14) 0.0203(8) Uani 1 1 d . . . . .
C21 C 0.52917(12) 0.8674(4) 0.15337(15) 0.0241(8) Uani 1 1 d . . . . .
C22 C 0.49581(13) 0.7867(4) 0.14242(16) 0.0260(8) Uani 1 1 d . . . . .
H22 H 0.489368 0.751712 0.167184 0.031 Uiso 1 1 calc R . . . .
C23 C 0.47243(14) 0.7580(5) 0.09628(16) 0.0297(9) Uani 1 1 d . . . . .
H23 H 0.449976 0.703253 0.089193 0.036 Uiso 1 1 calc R . . . .
C24 C 0.48176(15) 0.8093(5) 0.06010(17) 0.0348(10) Uani 1 1 d . . . . .
C25 C 0.51501(15) 0.8894(5) 0.07030(17) 0.0355(11) Uani 1 1 d . . . . .
H25 H 0.521406 0.923822 0.045418 0.043 Uiso 1 1 calc R . . . .
C26 C 0.53845(14) 0.9179(5) 0.11681(17) 0.0312(10) Uani 1 1 d . . . . .
H26 H 0.560993 0.972265 0.123860 0.037 Uiso 1 1 calc R . . . .
C27A C 0.4536(3) 0.7864(11) 0.0105(3) 0.0394(17) Uani 0.708(15) 1 d . U P A 1
C27B C 0.4633(8) 0.748(3) 0.0082(9) 0.0394(17) Uani 0.292(15) 1 d . U P A 2
C28 C 0.72325(13) 1.0564(5) 0.29129(16) 0.0280(9) Uani 1 1 d . . . . .
C29 C 0.72295(13) 1.0784(5) 0.24640(16) 0.0295(9) Uani 1 1 d . . . . .
H29 H 0.698531 1.082395 0.219948 0.035 Uiso 1 1 calc R . . . .
C30 C 0.75798(14) 1.0946(5) 0.23993(18) 0.0336(10) Uani 1 1 d . . . . .
H30 H 0.757605 1.108710 0.209187 0.040 Uiso 1 1 calc R . . . .
C31 C 0.79327(14) 1.0902(5) 0.27846(19) 0.0331(10) Uani 1 1 d . . . . .
C32 C 0.79450(13) 1.0718(5) 0.32400(18) 0.0312(10) Uani 1 1 d . . . . .
H32 H 0.818973 1.071672 0.350437 0.037 Uiso 1 1 calc R . . . .
C33 C 0.75913(13) 1.0537(4) 0.33010(16) 0.0276(9) Uani 1 1 d . . . . .
H33 H 0.759537 1.039566 0.360858 0.033 Uiso 1 1 calc R . . . .
C34 C 0.83105(15) 1.1069(6) 0.2715(2) 0.0390(11) Uani 1 1 d . U . . .
C35 C 0.68454(12) 1.0936(4) 0.48547(15) 0.0236(8) Uani 1 1 d . . . . .
C36 C 0.72482(13) 1.0760(4) 0.49501(16) 0.0267(9) Uani 1 1 d . . . . .
H36 H 0.732633 1.040996 0.471309 0.032 Uiso 1 1 calc R . . . .
C37 C 0.75304(13) 1.1091(4) 0.53851(17) 0.0282(9) Uani 1 1 d . . . . .
H37 H 0.780247 1.098108 0.544727 0.034 Uiso 1 1 calc R . . . .
C38 C 0.74142(13) 1.1585(4) 0.57306(16) 0.0275(9) Uani 1 1 d . . . . .
C39 C 0.70168(14) 1.1735(4) 0.56477(16) 0.0282(9) Uani 1 1 d . . . . .
H39 H 0.693998 1.205193 0.589020 0.034 Uiso 1 1 calc R . . . .
C40 C 0.67332(13) 1.1416(5) 0.52059(16) 0.0284(9) Uani 1 1 d . . . . .
H40 H 0.646141 1.152823 0.514475 0.034 Uiso 1 1 calc R . . . .
C41 C 0.77333(15) 1.1965(5) 0.61922(18) 0.0361(11) Uani 1 1 d . . . . .
C42 C 0.48629(12) 0.8772(4) 0.35188(16) 0.0239(8) Uani 1 1 d . . . . .
C43 C 0.47728(13) 0.9338(4) 0.38771(16) 0.0265(9) Uani 1 1 d . . . . .
H43 H 0.495149 0.993720 0.409143 0.032 Uiso 1 1 calc R . . . .
C44 C 0.44186(13) 0.9024(5) 0.39206(17) 0.0307(10) Uani 1 1 d . . . . .
H44 H 0.435425 0.941233 0.416256 0.037 Uiso 1 1 calc R . . . .
C45 C 0.41632(13) 0.8143(5) 0.36092(18) 0.0344(11) Uani 1 1 d . . . . .
C46 C 0.42492(13) 0.7569(5) 0.32509(17) 0.0318(10) Uani 1 1 d . . . . .
H46 H 0.407092 0.696348 0.303934 0.038 Uiso 1 1 calc R . . . .
C47 C 0.46011(12) 0.7893(4) 0.32058(15) 0.0256(9) Uani 1 1 d . . . . .
H47 H 0.466252 0.751189 0.296045 0.031 Uiso 1 1 calc R . . . .
C48A C 0.3788(5) 0.7673(12) 0.3649(6) 0.042(2) Uani 0.75(2) 1 d . U P C 1
C48B C 0.3777(17) 0.804(4) 0.3684(19) 0.042(2) Uani 0.25(2) 1 d . U P C 2
Br9 Br 0.71379(2) 0.75566(5) 0.96070(2) 0.02974(10) Uani 1 1 d . . . . .
Br10 Br 0.74153(2) 0.77117(5) 0.86499(2) 0.03044(11) Uani 1 1 d . . . . .
Br11 Br 0.92791(2) 0.81243(5) 0.90095(2) 0.03729(12) Uani 1 1 d . . . . .
Br12 Br 0.98125(2) 0.51934(5) 0.93414(2) 0.03115(11) Uani 1 1 d . . . . .
Br13 Br 0.90019(2) 0.00772(4) 0.98969(2) 0.02994(10) Uani 1 1 d . . . . .
Br14 Br 0.88134(2) 0.03076(5) 1.09310(2) 0.03273(11) Uani 1 1 d . . . . .
Br15 Br 0.91492(2) 0.55690(6) 1.22060(2) 0.03719(12) Uani 1 1 d . . . . .
Br16 Br 0.84993(2) 0.81252(5) 1.17230(2) 0.03265(11) Uani 1 1 d . . . . .
F13 F 0.77272(15) 1.1104(4) 0.73962(14) 0.0719(12) Uani 1 1 d . . . . .
F14 F 0.77347(14) 0.9274(4) 0.70598(12) 0.0665(11) Uani 1 1 d . . . . .
F15 F 0.82498(15) 1.0468(5) 0.73223(16) 0.0803(14) Uani 1 1 d . . . . .
F16 F 0.99941(12) 0.1188(4) 0.83976(14) 0.0537(9) Uani 1 1 d . . . . .
F17 F 0.96087(9) -0.0415(3) 0.83354(11) 0.0401(7) Uani 1 1 d . . . . .
F18 F 1.01728(10) -0.0388(4) 0.89099(12) 0.0507(8) Uani 1 1 d . . . . .
F19A F 0.9601(5) -0.0878(10) 1.2750(5) 0.086(5) Uani 0.63(4) 1 d . U P D 1
F20A F 0.9537(6) 0.064(2) 1.3180(4) 0.089(5) Uani 0.63(4) 1 d . U P D 1
F21A F 1.0058(3) 0.0500(13) 1.3076(4) 0.067(3) Uani 0.63(4) 1 d . U P D 1
F19B F 0.9801(14) -0.076(3) 1.2705(8) 0.110(10) Uani 0.37(4) 1 d . U P D 2
F20B F 0.9429(6) -0.011(4) 1.3009(14) 0.107(12) Uani 0.37(4) 1 d . U P D 2
F21B F 0.9956(14) 0.081(4) 1.3160(12) 0.143(13) Uani 0.37(4) 1 d . U P D 2
F22 F 0.66258(10) 0.8812(3) 1.11415(14) 0.0502(8) Uani 1 1 d . . . . .
F23 F 0.69644(9) 1.0592(3) 1.13242(11) 0.0452(8) Uani 1 1 d . . . . .
F24 F 0.65728(9) 1.0248(3) 1.06121(11) 0.0453(8) Uani 1 1 d . . . . .
N5 N 0.83091(10) 0.7152(4) 0.99207(13) 0.0230(7) Uani 1 1 d D . . . .
H5 H 0.8558(7) 0.712(6) 1.0110(17) 0.034(15) Uiso 1 1 d D . . . .
N6 N 0.87747(11) 0.5331(4) 0.95529(13) 0.0248(7) Uani 1 1 d D . . . .
N7 N 0.90621(11) 0.3788(4) 1.04452(13) 0.0244(7) Uani 1 1 d . . . . .
N8 N 0.85225(10) 0.5361(4) 1.07838(13) 0.0231(7) Uani 1 1 d D . . . .
H8 H 0.8439(19) 0.493(6) 1.0519(14) 0.048(18) Uiso 1 1 d D . . . .
C51 C 0.80080(12) 0.7281(4) 1.00725(15) 0.0223(8) Uani 1 1 d . . . . .
C52 C 0.76602(12) 0.7553(4) 0.96556(15) 0.0234(8) Uani 1 1 d . . . . .
C53 C 0.77679(13) 0.7620(4) 0.92823(15) 0.0248(8) Uani 1 1 d . . . . .
C54 C 0.81827(13) 0.7381(4) 0.94452(15) 0.0241(8) Uani 1 1 d . . . . .
C55 C 0.84297(13) 0.7338(4) 0.91896(15) 0.0248(8) Uani 1 1 d . . . . .
C56 C 0.87610(13) 0.6504(4) 0.93270(15) 0.0245(8) Uani 1 1 d . . . . .
C57 C 0.91082(13) 0.6622(4) 0.92204(16) 0.0275(9) Uani 1 1 d . . . . .
C58 C 0.93168(13) 0.5493(4) 0.93596(16) 0.0255(8) Uani 1 1 d . . . . .
C59 C 0.91019(13) 0.4685(4) 0.95659(15) 0.0238(8) Uani 1 1 d . . . . .
C60 C 0.91934(12) 0.3374(4) 0.97406(15) 0.0247(8) Uani 1 1 d . . . . .
C61 C 0.91042(12) 0.2940(4) 1.01173(15) 0.0231(8) Uani 1 1 d . . . . .
C62 C 0.90528(12) 0.1609(4) 1.02525(16) 0.0248(8) Uani 1 1 d . . . . .
C63 C 0.89835(12) 0.1679(4) 1.06523(16) 0.0253(8) Uani 1 1 d . . . . .
C64 C 0.90006(12) 0.3064(4) 1.07757(15) 0.0223(8) Uani 1 1 d . . . . .
C65 C 0.89753(12) 0.3594(4) 1.11947(15) 0.0238(8) Uani 1 1 d . . . . .
C66 C 0.87887(12) 0.4793(4) 1.11956(15) 0.0236(8) Uani 1 1 d . . . . .
C67 C 0.88008(12) 0.5645(4) 1.15720(15) 0.0259(9) Uani 1 1 d . . . . .
C68 C 0.85422(13) 0.6642(4) 1.13898(16) 0.0260(9) Uani 1 1 d . . . . .
C69 C 0.83575(12) 0.6458(4) 1.08867(15) 0.0232(8) Uani 1 1 d . . . . .
C70 C 0.80519(12) 0.7199(4) 1.05487(15) 0.0235(8) Uani 1 1 d . . . . .
C71 C 0.83215(14) 0.8087(5) 0.87460(17) 0.0294(9) Uani 1 1 d . . . . .
C72 C 0.81961(14) 0.9393(4) 0.87098(17) 0.0298(9) Uani 1 1 d . . . . .
H72 H 0.819300 0.983423 0.898060 0.036 Uiso 1 1 calc R . . . .
C73 C 0.80767(15) 1.0043(5) 0.82822(18) 0.0335(10) Uani 1 1 d . . . . .
H73 H 0.799659 1.093411 0.825979 0.040 Uiso 1 1 calc R . . . .
C74 C 0.80745(16) 0.9383(5) 0.78847(19) 0.0365(11) Uani 1 1 d . . . . .
C75 C 0.82039(17) 0.8092(5) 0.79168(18) 0.0375(11) Uani 1 1 d . . . . .
H75 H 0.820662 0.764882 0.764611 0.045 Uiso 1 1 calc R . . . .
C76 C 0.83276(15) 0.7469(5) 0.83462(17) 0.0322(10) Uani 1 1 d . . . . .
H76 H 0.841977 0.659099 0.837043 0.039 Uiso 1 1 calc R . . . .
C77 C 0.7941(2) 1.0051(6) 0.7416(2) 0.0473(14) Uani 1 1 d . . . . .
C78 C 0.93665(13) 0.2521(4) 0.94816(16) 0.0247(8) Uani 1 1 d . . . . .
C79 C 0.91809(14) 0.2461(5) 0.89877(17) 0.0323(10) Uani 1 1 d . . . . .
H79 H 0.894165 0.292581 0.883041 0.039 Uiso 1 1 calc R . . . .
C80 C 0.93407(14) 0.1739(5) 0.87289(17) 0.0306(9) Uani 1 1 d . . . . .
H80 H 0.920826 0.168574 0.839537 0.037 Uiso 1 1 calc R . . . .
C81 C 0.96952(13) 0.1087(4) 0.89541(17) 0.0284(9) Uani 1 1 d . . . . .
C82 C 0.98844(13) 0.1125(4) 0.94440(16) 0.0273(9) Uani 1 1 d . . . . .
H82 H 1.012601 0.067062 0.959806 0.033 Uiso 1 1 calc R . . . .
C83 C 0.97170(13) 0.1836(4) 0.97073(15) 0.0262(9) Uani 1 1 d . . . . .
H83 H 0.984273 0.185275 1.004207 0.031 Uiso 1 1 calc R . . . .
C84 C 0.98725(15) 0.0371(5) 0.86537(19) 0.0343(10) Uani 1 1 d . . . . .
C85 C 0.91545(12) 0.2810(4) 1.16327(15) 0.0249(8) Uani 1 1 d . . . . .
C86 C 0.95352(14) 0.2317(5) 1.17535(17) 0.0297(9) Uani 1 1 d . . . . .
H86 H 0.967618 0.251444 1.156004 0.036 Uiso 1 1 calc R . . . .
C87 C 0.97113(14) 0.1540(5) 1.21537(17) 0.0337(10) Uani 1 1 d . . . . .
H87 H 0.997255 0.122304 1.223723 0.040 Uiso 1 1 calc R . . . .
C88 C 0.95006(15) 0.1236(5) 1.24274(17) 0.0347(10) Uani 1 1 d . . . . .
C89 C 0.91233(15) 0.1724(6) 1.23133(18) 0.0369(11) Uani 1 1 d . . . . .
H89 H 0.898247 0.151592 1.250612 0.044 Uiso 1 1 calc R . . . .
C90 C 0.89514(14) 0.2509(5) 1.19216(17) 0.0326(10) Uani 1 1 d . . . . .
H90 H 0.869371 0.284700 1.184732 0.039 Uiso 1 1 calc R . . . .
C91 C 0.96757(17) 0.0346(7) 1.2848(2) 0.0464(12) Uani 1 1 d . U . . .
C92 C 0.77603(13) 0.7863(4) 1.06947(15) 0.0247(8) Uani 1 1 d . . . . .
C93 C 0.75824(13) 0.7185(4) 1.09568(16) 0.0268(9) Uani 1 1 d . . . . .
H93 H 0.766690 0.632081 1.106432 0.032 Uiso 1 1 calc R . . . .
C94 C 0.72855(13) 0.7760(5) 1.10606(16) 0.0278(9) Uani 1 1 d . . . . .
H94 H 0.716833 0.729892 1.124167 0.033 Uiso 1 1 calc R . . . .
C95 C 0.71599(13) 0.9015(5) 1.08981(16) 0.0276(9) Uani 1 1 d . . . . .
C96 C 0.73399(14) 0.9731(5) 1.06509(16) 0.0289(9) Uani 1 1 d . . . . .
H96 H 0.725717 1.060152 1.055039 0.035 Uiso 1 1 calc R . . . .
C97 C 0.76424(14) 0.9156(4) 1.05531(17) 0.0286(9) Uani 1 1 d . . . . .
H97 H 0.777013 0.964127 1.038933 0.034 Uiso 1 1 calc R . . . .
C98 C 0.68305(14) 0.9648(5) 1.09938(17) 0.0304(9) Uani 1 1 d . . . . .
O1 O 0.61855(10) 0.7908(3) 0.33807(14) 0.0393(8) Uani 1 1 d D . . . .
H1S H 0.6313(17) 0.858(4) 0.350(2) 0.046(18) Uiso 1 1 d D . . . .
C49 C 0.63722(18) 0.6777(7) 0.3361(3) 0.0584(17) Uani 1 1 d . . . . .
H49A H 0.644575 0.679790 0.308668 0.088 Uiso 1 1 calc GR . . . .
H49B H 0.619558 0.603283 0.333175 0.088 Uiso 1 1 calc GR . . . .
H49C H 0.661004 0.668140 0.364997 0.088 Uiso 1 1 calc GR . . . .
O2 O 0.58176(10) 1.1574(3) 0.30445(12) 0.0315(7) Uani 1 1 d D . . . .
H2S H 0.594(2) 1.125(8) 0.289(3) 0.07(2) Uiso 1 1 d D . . . .
C50 C 0.59690(15) 1.2840(5) 0.3115(2) 0.0374(11) Uani 1 1 d . . . . .
H50A H 0.600535 1.313686 0.283115 0.056 Uiso 1 1 calc GR . . . .
H50B H 0.622343 1.284835 0.338459 0.056 Uiso 1 1 calc GR . . . .
H50C H 0.578484 1.342782 0.317896 0.056 Uiso 1 1 calc GR . . . .
O3 O 0.81743(10) 0.4322(3) 0.98225(13) 0.0339(7) Uani 1 1 d D . . . .
H3S H 0.8312(18) 0.457(10) 0.967(2) 0.11(4) Uiso 1 1 d D . . . .
C99 C 0.80781(16) 0.3006(5) 0.9663(2) 0.0388(11) Uani 1 1 d . . . . .
H99A H 0.813556 0.286391 0.938072 0.058 Uiso 1 1 calc GR . . . .
H99B H 0.779714 0.285019 0.958641 0.058 Uiso 1 1 calc GR . . . .
H99C H 0.823545 0.239947 0.991246 0.058 Uiso 1 1 calc GR . . . .
C100 C 0.93659(16) 0.7080(5) 1.0867(2) 0.0398(11) Uani 1 1 d . . . . .
H10A H 0.937018 0.804029 1.085853 0.060 Uiso 1 1 calc GR . . . .
H10B H 0.963080 0.674046 1.093086 0.060 Uiso 1 1 calc GR . . . .
H10C H 0.928113 0.679329 1.111767 0.060 Uiso 1 1 calc GR . . . .
O4 O 0.91068(10) 0.6611(3) 1.04387(13) 0.0338(7) Uani 1 1 d D . . . .
H4S H 0.911(3) 0.579(2) 1.045(3) 0.07(3) Uiso 1 1 d D . . . .

loop_
_atom_site_aniso_label
_atom_site_aniso_U_11
_atom_site_aniso_U_22
_atom_site_aniso_U_33
_atom_site_aniso_U_23
_atom_site_aniso_U_13
_atom_site_aniso_U_12
Br1 0.01955(19) 0.0269(2) 0.0322(2) -0.00160(17) 0.00749(17) 0.00392(16)
Br2 0.0229(2) 0.0283(2) 0.0262(2) 0.00531(17) 0.00308(17) 0.00196(17)
Br3 0.0287(2) 0.0332(2) 0.0356(2) -0.01076(19) 0.01500(19) -0.00578(18)
Br4 0.0228(2) 0.0388(3) 0.0338(2) -0.00274(19) 0.01085(18) 0.00437(18)
Br5 0.0404(3) 0.0284(2) 0.0466(3) 0.0015(2) 0.0214(2) -0.0103(2)
Br6 0.0377(3) 0.0249(2) 0.0382(3) -0.00807(19) 0.0127(2) -0.00632(19)
Br7 0.0250(2) 0.0390(3) 0.0259(2) 0.00680(18) 0.00215(17) -0.00288(18)
Br8 0.0274(2) 0.0337(2) 0.0289(2) 0.00587(18) 0.00727(18) -0.00758(18)
F1A 0.045(3) 0.202(11) 0.039(3) -0.022(5) -0.011(2) 0.037(5)
F2A 0.151(12) 0.062(4) 0.035(3) -0.012(3) 0.008(5) -0.052(5)
F1B 0.037(6) 0.113(18) 0.036(7) -0.009(10) 0.004(6) -0.041(7)
F2B 0.110(14) 0.065(7) 0.047(8) -0.021(6) 0.018(9) 0.009(8)
F3 0.061(2) 0.082(3) 0.0281(15) -0.0022(16) 0.0103(15) -0.0230(19)
F4A 0.022(4) 0.068(5) 0.030(3) 0.008(3) 0.011(2) -0.006(3)
F5A 0.036(6) 0.108(9) 0.042(4) -0.021(5) 0.019(4) -0.034(6)
F6A 0.062(7) 0.079(7) 0.129(13) 0.063(8) 0.072(9) 0.037(6)
F4B 0.026(7) 0.19(3) 0.065(7) -0.040(12) 0.021(7) -0.014(13)
F5B 0.031(7) 0.042(6) 0.120(15) 0.017(5) 0.029(8) -0.003(4)
F6B 0.029(5) 0.060(8) 0.084(10) 0.023(7) 0.034(6) 0.010(5)
F7 0.061(2) 0.0417(19) 0.060(2) 0.0087(16) -0.0236(18) -0.0244(17)
F8 0.050(2) 0.097(3) 0.0319(16) -0.0254(18) -0.0029(14) 0.023(2)
F9 0.0312(14) 0.0399(16) 0.0306(14) 0.0036(12) -0.0018(11) 0.0037(12)
F10A 0.033(3) 0.133(9) 0.055(3) -0.014(4) 0.030(3) -0.025(4)
F11A 0.080(5) 0.053(4) 0.216(13) 0.013(5) 0.105(7) -0.013(3)
F10B 0.075(14) 0.092(13) 0.119(17) -0.019(14) 0.073(14) -0.015(12)
F11B 0.045(9) 0.093(14) 0.074(15) 0.047(12) 0.018(9) -0.014(10)
F12 0.0212(15) 0.134(4) 0.063(2) 0.010(2) 0.0093(15) -0.012(2)
N1 0.0152(15) 0.0223(17) 0.0221(16) 0.0014(13) 0.0041(13) 0.0007(13)
N2 0.0204(16) 0.0246(17) 0.0227(16) -0.0006(13) 0.0061(13) -0.0048(13)
N3 0.0186(16) 0.0265(18) 0.0209(16) -0.0032(13) 0.0058(13) -0.0035(13)
N4 0.0176(16) 0.0228(17) 0.0234(17) -0.0017(13) 0.0076(13) -0.0050(13)
C1 0.0155(17) 0.0189(18) 0.027(2) 0.0001(15) 0.0048(15) -0.0012(14)
C2 0.0162(18) 0.024(2) 0.030(2) -0.0028(16) 0.0055(16) -0.0045(15)
C3 0.0159(18) 0.0207(19) 0.0230(19) 0.0002(15) 0.0027(15) -0.0008(14)
C4 0.0174(18) 0.0184(18) 0.0246(19) -0.0015(15) 0.0045(15) -0.0016(14)
C5 0.0201(19) 0.024(2) 0.0221(19) 0.0020(15) 0.0052(16) -0.0034(15)
C6 0.0192(19) 0.025(2) 0.0214(19) 0.0025(15) 0.0059(15) -0.0040(15)
C7 0.025(2) 0.026(2) 0.026(2) -0.0027(16) 0.0121(17) -0.0038(16)
C8 0.0195(19) 0.029(2) 0.029(2) 0.0005(17) 0.0115(16) -0.0022(16)
C9 0.0212(19) 0.027(2) 0.0227(19) 0.0028(16) 0.0082(16) -0.0020(16)
C10 0.0198(19) 0.025(2) 0.026(2) 0.0051(16) 0.0079(16) -0.0014(16)
C11 0.0153(17) 0.024(2) 0.026(2) 0.0023(16) 0.0037(15) -0.0040(15)
C12 0.0208(19) 0.026(2) 0.032(2) 0.0017(17) 0.0073(17) -0.0023(16)
C13 0.0203(19) 0.0193(19) 0.031(2) -0.0026(16) 0.0062(16) -0.0022(15)
C14 0.0144(17) 0.025(2) 0.028(2) -0.0028(16) 0.0039(15) -0.0030(15)
C15 0.024(2) 0.022(2) 0.026(2) -0.0033(16) 0.0073(17) -0.0009(16)
C16 0.0199(19) 0.026(2) 0.0212(19) -0.0029(16) 0.0049(15) -0.0019(16)
C17 0.021(2) 0.029(2) 0.024(2) -0.0016(16) 0.0034(16) -0.0008(16)
C18 0.0214(19) 0.028(2) 0.024(2) 0.0003(16) 0.0075(16) -0.0016(16)
C19 0.0167(18) 0.0218(19) 0.0249(19) -0.0024(15) 0.0065(15) -0.0012(15)
C20 0.0191(18) 0.0180(18) 0.0230(19) -0.0028(14) 0.0074(15) -0.0030(14)
C21 0.0220(19) 0.025(2) 0.023(2) -0.0007(16) 0.0059(16) 0.0001(16)
C22 0.023(2) 0.026(2) 0.027(2) 0.0012(16) 0.0073(17) -0.0004(16)
C23 0.027(2) 0.027(2) 0.028(2) -0.0031(17) 0.0032(18) -0.0050(17)
C24 0.033(2) 0.039(3) 0.026(2) -0.0002(19) 0.0050(19) -0.007(2)
C25 0.036(3) 0.042(3) 0.027(2) 0.000(2) 0.0107(19) -0.011(2)
C26 0.028(2) 0.034(2) 0.029(2) 0.0003(18) 0.0079(18) -0.0079(18)
C27A 0.042(4) 0.049(5) 0.025(3) -0.011(3) 0.010(3) -0.006(3)
C27B 0.042(4) 0.049(5) 0.025(3) -0.011(3) 0.010(3) -0.006(3)
C28 0.022(2) 0.029(2) 0.031(2) 0.0023(18) 0.0088(17) -0.0043(17)
C29 0.0176(19) 0.038(2) 0.029(2) 0.0061(18) 0.0052(17) -0.0025(17)
C30 0.027(2) 0.042(3) 0.034(2) 0.009(2) 0.0145(19) -0.002(2)
C31 0.023(2) 0.033(2) 0.046(3) 0.007(2) 0.016(2) -0.0020(18)
C32 0.020(2) 0.033(2) 0.038(2) 0.0045(19) 0.0091(18) -0.0017(17)
C33 0.023(2) 0.027(2) 0.030(2) 0.0019(17) 0.0070(17) -0.0034(17)
C34 0.025(2) 0.051(3) 0.043(3) 0.010(2) 0.014(2) -0.0029(19)
C35 0.0173(18) 0.024(2) 0.024(2) -0.0021(16) 0.0027(15) -0.0045(15)
C36 0.023(2) 0.028(2) 0.029(2) -0.0031(17) 0.0097(17) -0.0004(17)
C37 0.0185(19) 0.026(2) 0.035(2) 0.0009(18) 0.0048(17) 0.0017(16)
C38 0.027(2) 0.020(2) 0.028(2) 0.0013(16) 0.0026(17) -0.0021(16)
C39 0.029(2) 0.028(2) 0.026(2) -0.0037(17) 0.0084(18) -0.0021(17)
C40 0.021(2) 0.033(2) 0.030(2) -0.0062(18) 0.0092(17) -0.0030(17)
C41 0.034(2) 0.032(2) 0.032(2) -0.0038(19) 0.002(2) 0.001(2)
C42 0.0185(18) 0.023(2) 0.030(2) 0.0043(16) 0.0092(16) 0.0002(15)
C43 0.025(2) 0.027(2) 0.027(2) 0.0036(17) 0.0097(17) 0.0013(17)
C44 0.024(2) 0.040(3) 0.031(2) 0.0075(19) 0.0134(18) 0.0048(18)
C45 0.019(2) 0.044(3) 0.039(3) 0.016(2) 0.0105(19) 0.0005(19)
C46 0.0176(19) 0.037(2) 0.033(2) 0.0048(19) 0.0022(17) -0.0073(18)
C47 0.0211(19) 0.029(2) 0.024(2) -0.0003(17) 0.0063(16) -0.0045(16)
C48A 0.028(3) 0.053(6) 0.049(3) 0.012(5) 0.019(2) 0.000(5)
C48B 0.028(3) 0.053(6) 0.049(3) 0.012(5) 0.019(2) 0.000(5)
Br9 0.0207(2) 0.0294(2) 0.0382(2) 0.00492(18) 0.01055(18) 0.00398(17)
Br10 0.0278(2) 0.0318(2) 0.0259(2) 0.00085(17) 0.00399(17) 0.00567(18)
Br11 0.0385(3) 0.0286(2) 0.0522(3) 0.0093(2) 0.0258(2) 0.0019(2)
Br12 0.0263(2) 0.0349(2) 0.0363(2) 0.00187(19) 0.01652(19) 0.00426(18)
Br13 0.0313(2) 0.0231(2) 0.0339(2) -0.00475(17) 0.01100(19) -0.00008(17)
Br14 0.0365(3) 0.0256(2) 0.0396(3) 0.00441(19) 0.0186(2) -0.00085(18)
Br15 0.0297(2) 0.0483(3) 0.0259(2) -0.0041(2) 0.00247(18) 0.0067(2)
Br16 0.0359(2) 0.0299(2) 0.0315(2) -0.00785(18) 0.01233(19) 0.00128(19)
F13 0.106(3) 0.053(2) 0.051(2) 0.0253(18) 0.024(2) 0.037(2)
F14 0.093(3) 0.055(2) 0.0337(17) 0.0095(15) 0.0052(18) 0.009(2)
F15 0.085(3) 0.104(4) 0.057(2) 0.041(2) 0.033(2) -0.001(3)
F16 0.066(2) 0.0490(19) 0.065(2) -0.0134(17) 0.0469(19) -0.0148(17)
F17 0.0395(16) 0.0424(16) 0.0410(16) -0.0109(13) 0.0183(13) -0.0028(13)
F18 0.0382(16) 0.064(2) 0.0470(18) -0.0135(16) 0.0132(14) 0.0218(15)
F19A 0.117(10) 0.053(4) 0.059(6) 0.024(4) 0.005(5) -0.007(5)
F20A 0.100(9) 0.130(11) 0.055(5) 0.057(6) 0.052(6) 0.075(8)
F21A 0.034(3) 0.094(6) 0.059(5) 0.050(4) 0.003(3) 0.019(3)
F19B 0.19(3) 0.074(9) 0.092(10) 0.068(8) 0.081(14) 0.083(13)
F20B 0.069(9) 0.16(2) 0.12(2) 0.105(19) 0.057(11) 0.048(11)
F21B 0.12(2) 0.145(19) 0.083(14) 0.034(10) -0.046(13) -0.029(17)
F22 0.0416(17) 0.0449(18) 0.079(2) 0.0075(17) 0.0404(17) 0.0093(14)
F23 0.0339(15) 0.0566(19) 0.0447(17) -0.0219(15) 0.0149(13) 0.0042(14)
F24 0.0325(15) 0.059(2) 0.0405(16) 0.0010(14) 0.0104(13) 0.0210(14)
N5 0.0207(17) 0.0251(17) 0.0240(17) 0.0014(14) 0.0094(14) 0.0037(14)
N6 0.0270(18) 0.0222(17) 0.0262(17) 0.0034(14) 0.0117(14) 0.0049(14)
N7 0.0240(17) 0.0250(18) 0.0247(17) 0.0006(14) 0.0100(14) 0.0042(14)
N8 0.0206(16) 0.0241(17) 0.0237(17) 0.0009(14) 0.0076(14) 0.0026(14)
C51 0.0200(19) 0.0192(18) 0.028(2) 0.0034(15) 0.0097(16) 0.0052(15)
C52 0.0208(19) 0.0196(19) 0.029(2) 0.0023(16) 0.0084(16) 0.0037(15)
C53 0.024(2) 0.0210(19) 0.027(2) 0.0002(16) 0.0062(16) 0.0035(16)
C54 0.024(2) 0.0198(19) 0.026(2) 0.0002(15) 0.0064(16) 0.0014(15)
C55 0.029(2) 0.0207(19) 0.026(2) 0.0011(16) 0.0120(17) 0.0034(16)
C56 0.026(2) 0.023(2) 0.0242(19) -0.0003(16) 0.0098(16) 0.0013(16)
C57 0.028(2) 0.027(2) 0.030(2) 0.0031(17) 0.0139(18) 0.0023(17)
C58 0.026(2) 0.026(2) 0.028(2) -0.0004(17) 0.0138(17) 0.0038(17)
C59 0.027(2) 0.0211(19) 0.0246(19) 0.0006(15) 0.0113(17) 0.0044(16)
C60 0.0215(19) 0.027(2) 0.0236(19) -0.0023(16) 0.0062(16) 0.0017(16)
C61 0.0198(19) 0.0208(19) 0.0246(19) 0.0005(15) 0.0042(16) 0.0033(15)
C62 0.0210(19) 0.021(2) 0.029(2) 0.0002(16) 0.0063(16) 0.0010(15)
C63 0.0194(19) 0.023(2) 0.030(2) 0.0060(16) 0.0063(16) 0.0044(16)
C64 0.0168(18) 0.0216(19) 0.027(2) 0.0015(16) 0.0063(15) 0.0026(15)
C65 0.0199(19) 0.025(2) 0.027(2) 0.0031(16) 0.0094(16) 0.0009(16)
C66 0.0194(19) 0.027(2) 0.0245(19) 0.0006(16) 0.0082(16) 0.0009(16)
C67 0.0212(19) 0.031(2) 0.0221(19) -0.0026(17) 0.0053(16) 0.0001(17)
C68 0.025(2) 0.027(2) 0.027(2) -0.0054(17) 0.0113(17) 0.0009(17)
C69 0.0225(19) 0.0222(19) 0.026(2) -0.0007(16) 0.0113(16) 0.0011(16)
C70 0.0230(19) 0.0201(19) 0.028(2) 0.0004(16) 0.0109(17) 0.0021(16)
C71 0.033(2) 0.027(2) 0.031(2) 0.0063(18) 0.0148(19) 0.0071(18)
C72 0.033(2) 0.025(2) 0.033(2) 0.0045(18) 0.0150(19) 0.0102(18)
C73 0.039(3) 0.028(2) 0.037(2) 0.0090(19) 0.019(2) 0.0087(19)
C74 0.042(3) 0.032(2) 0.037(3) 0.012(2) 0.016(2) 0.008(2)
C75 0.050(3) 0.033(3) 0.033(2) 0.001(2) 0.019(2) 0.006(2)
C76 0.038(3) 0.029(2) 0.032(2) 0.0022(18) 0.016(2) 0.0053(19)
C77 0.065(4) 0.040(3) 0.036(3) 0.013(2) 0.018(3) 0.012(3)
C78 0.024(2) 0.021(2) 0.029(2) -0.0014(16) 0.0099(17) 0.0033(16)
C79 0.030(2) 0.032(2) 0.030(2) -0.0001(18) 0.0069(19) 0.0106(19)
C80 0.033(2) 0.030(2) 0.027(2) -0.0016(18) 0.0098(18) 0.0024(18)
C81 0.028(2) 0.027(2) 0.033(2) -0.0024(18) 0.0147(18) 0.0021(17)
C82 0.023(2) 0.025(2) 0.032(2) 0.0014(17) 0.0088(17) 0.0045(16)
C83 0.026(2) 0.027(2) 0.024(2) 0.0034(16) 0.0075(17) 0.0027(17)
C84 0.031(2) 0.033(2) 0.044(3) -0.001(2) 0.020(2) 0.0031(19)
C85 0.0214(19) 0.028(2) 0.024(2) 0.0030(16) 0.0075(16) 0.0040(16)
C86 0.028(2) 0.034(2) 0.030(2) 0.0040(18) 0.0137(18) 0.0060(18)
C87 0.024(2) 0.046(3) 0.030(2) 0.006(2) 0.0093(18) 0.012(2)
C88 0.030(2) 0.042(3) 0.030(2) 0.009(2) 0.0091(19) 0.010(2)
C89 0.031(2) 0.051(3) 0.032(2) 0.014(2) 0.015(2) 0.005(2)
C90 0.022(2) 0.044(3) 0.032(2) 0.011(2) 0.0106(18) 0.0054(19)
C91 0.038(3) 0.061(3) 0.039(3) 0.023(2) 0.013(2) 0.013(2)
C92 0.023(2) 0.024(2) 0.027(2) -0.0007(16) 0.0096(17) 0.0007(16)
C93 0.028(2) 0.025(2) 0.028(2) 0.0011(17) 0.0109(17) 0.0022(17)
C94 0.029(2) 0.028(2) 0.028(2) 0.0028(17) 0.0123(18) 0.0017(17)
C95 0.022(2) 0.030(2) 0.028(2) -0.0042(17) 0.0076(17) 0.0029(17)
C96 0.031(2) 0.025(2) 0.032(2) 0.0025(17) 0.0138(18) 0.0076(18)
C97 0.034(2) 0.023(2) 0.033(2) 0.0029(17) 0.0186(19) 0.0044(18)
C98 0.026(2) 0.031(2) 0.036(2) -0.0013(19) 0.0140(19) 0.0037(18)
O1 0.0260(16) 0.0291(18) 0.054(2) -0.0038(16) 0.0056(15) -0.0075(14)
C49 0.034(3) 0.050(4) 0.073(4) -0.002(3) 0.001(3) -0.002(3)
O2 0.0254(16) 0.0334(17) 0.0337(17) -0.0009(14) 0.0094(13) -0.0018(13)
C50 0.030(2) 0.031(2) 0.045(3) 0.006(2) 0.008(2) 0.0078(19)
O3 0.0323(17) 0.0325(17) 0.0397(18) -0.0020(14) 0.0169(15) 0.0007(14)
C99 0.032(2) 0.035(3) 0.046(3) -0.002(2) 0.011(2) 0.001(2)
C100 0.034(3) 0.038(3) 0.046(3) 0.000(2) 0.015(2) -0.001(2)
O4 0.0316(17) 0.0292(17) 0.0398(18) 0.0024(14) 0.0130(14) 0.0009(14)

loop_
_atom_type_symbol
_atom_type_description
_atom_type_scat_dispersion_real
_atom_type_scat_dispersion_imag
_atom_type_scat_source
C C 0.0181 0.0091 'International Tables Vol C Tables 4.2.6.8 and 6.1.1.4'
H H 0.0000 0.0000 'International Tables Vol C Tables 4.2.6.8 and 6.1.1.4'
Br Br -0.6763 1.2805 'International Tables Vol C Tables 4.2.6.8 and 6.1.1.4'
F F 0.0727 0.0534 'International Tables Vol C Tables 4.2.6.8 and 6.1.1.4'
N N 0.0311 0.0180 'International Tables Vol C Tables 4.2.6.8 and 6.1.1.4'
O O 0.0492 0.0322 'International Tables Vol C Tables 4.2.6.8 and 6.1.1.4'

loop_
_exptl_crystal_face_index_h
_exptl_crystal_face_index_k
_exptl_crystal_face_index_l
_exptl_crystal_face_perp_dist
2 0 -5 0.0056
-2 0 5 0.0056
13 1 0 0.0514
-1 0 0 0.0536
-5 4 1 0.0672
5 -4 -1 0.0502
-5 -1 0 0.0333

loop_
_geom_angle_atom_site_label_1
_geom_angle_atom_site_label_2
_geom_angle_atom_site_label_3
_geom_angle
_geom_angle_site_symmetry_1
_geom_angle_site_symmetry_3
_geom_angle_publ_flag
C1 N1 C4 111.0(3) . . ?
C6 N2 C9 107.4(4) . . ?
C14 N3 C11 107.4(3) . . ?
C19 N4 C16 111.0(3) . . ?
N1 C1 C2 106.5(4) . . ?
N1 C1 C20 125.2(4) . . ?
C20 C1 C2 128.3(4) . . ?
C1 C2 Br1 125.8(3) . . ?
C3 C2 Br1 125.3(3) . . ?
C3 C2 C1 108.4(4) . . ?
C2 C3 Br2 124.2(3) . . ?
C2 C3 C4 108.1(4) . . ?
C4 C3 Br2 127.1(3) . . ?
N1 C4 C3 105.9(4) . . ?
N1 C4 C5 125.0(4) . . ?
C5 C4 C3 129.0(4) . . ?
C4 C5 C6 120.6(4) . . ?
C4 C5 C21 118.4(4) . . ?
C6 C5 C21 121.0(4) . . ?
N2 C6 C5 121.6(4) . . ?
N2 C6 C7 109.2(4) . . ?
C5 C6 C7 129.1(4) . . ?
C6 C7 Br3 127.9(3) . . ?
C8 C7 Br3 124.6(3) . . ?
C8 C7 C6 106.9(4) . . ?
C7 C8 Br4 124.5(3) . . ?
C7 C8 C9 107.5(4) . . ?
C9 C8 Br4 127.1(3) . . ?
N2 C9 C8 108.9(4) . . ?
N2 C9 C10 121.5(4) . . ?
C10 C9 C8 129.5(4) . . ?
C9 C10 C11 121.4(4) . . ?
C9 C10 C28 120.3(4) . . ?
C11 C10 C28 118.3(4) . . ?
N3 C11 C10 122.1(4) . . ?
N3 C11 C12 109.2(4) . . ?
C10 C11 C12 128.4(4) . . ?
C11 C12 Br5 127.2(3) . . ?
C13 C12 Br5 124.6(3) . . ?
C13 C12 C11 107.2(4) . . ?
C12 C13 Br6 125.4(3) . . ?
C12 C13 C14 107.1(4) . . ?
C14 C13 Br6 126.5(3) . . ?
N3 C14 C13 109.0(4) . . ?
N3 C14 C15 123.0(4) . . ?
C15 C14 C13 127.6(4) . . ?
C14 C15 C16 121.3(4) . . ?
C14 C15 C35 116.0(4) . . ?
C16 C15 C35 122.6(4) . . ?
N4 C16 C15 122.5(4) . . ?
N4 C16 C17 105.8(3) . . ?
C15 C16 C17 131.7(4) . . ?
C16 C17 Br7 126.7(3) . . ?
C18 C17 Br7 123.5(3) . . ?
C18 C17 C16 109.0(4) . . ?
C17 C18 Br8 124.7(3) . . ?
C17 C18 C19 107.6(4) . . ?
C19 C18 Br8 127.1(3) . . ?
N4 C19 C18 106.5(3) . . ?
N4 C19 C20 123.1(4) . . ?
C20 C19 C18 130.4(4) . . ?
C1 C20 C42 116.9(4) . . ?
C19 C20 C1 122.2(4) . . ?
C19 C20 C42 120.9(4) . . ?
C22 C21 C5 119.7(4) . . ?
C26 C21 C5 121.0(4) . . ?
C26 C21 C22 119.2(4) . . ?
C23 C22 C21 120.7(4) . . ?
C22 C23 C24 119.7(4) . . ?
C23 C24 C25 120.5(4) . . ?
C23 C24 C27A 118.0(6) . . ?
C23 C24 C27B 120.7(11) . . ?
C25 C24 C27A 121.3(6) . . ?
C25 C24 C27B 116.5(11) . . ?
C26 C25 C24 119.6(5) . . ?
C25 C26 C21 120.3(4) . . ?
F1A C27A F2A 102.2(10) . . ?
F1A C27A F3 107.8(9) . . ?
F1A C27A C24 115.4(8) . . ?
F2A C27A C24 110.1(8) . . ?
F3 C27A F2A 106.2(8) . . ?
F3 C27A C24 114.1(7) . . ?
F1B C27B C24 103.2(19) . . ?
F2B C27B F1B 111(3) . . ?
F2B C27B C24 116(2) . . ?
F3 C27B F1B 111(2) . . ?
F3 C27B F2B 106(2) . . ?
F3 C27B C24 110.8(19) . . ?
C29 C28 C10 120.6(4) . . ?
C29 C28 C33 119.4(4) . . ?
C33 C28 C10 120.0(4) . . ?
C30 C29 C28 120.7(4) . . ?
C31 C30 C29 119.4(5) . . ?
C30 C31 C32 121.3(4) . . ?
C30 C31 C34 119.5(5) . . ?
C32 C31 C34 119.2(4) . . ?
C31 C32 C33 118.9(4) . . ?
C28 C33 C32 120.3(4) . . ?
F4A C34 C31 111.9(6) . . ?
F5A C34 F4A 105.5(9) . . ?
F5A C34 F6A 109.0(10) . . ?
F5A C34 C31 114.5(8) . . ?
F6A C34 F4A 102.4(9) . . ?
F6A C34 C31 112.7(6) . . ?
F4B C34 F5B 115(2) . . ?
F4B C34 F6B 107.4(15) . . ?
F4B C34 C31 116.9(11) . . ?
F5B C34 C31 109.5(12) . . ?
F6B C34 F5B 94.3(12) . . ?
F6B C34 C31 111.1(8) . . ?
C36 C35 C15 117.1(4) . . ?
C40 C35 C15 123.4(4) . . ?
C40 C35 C36 119.4(4) . . ?
C37 C36 C35 120.5(4) . . ?
C36 C37 C38 119.4(4) . . ?
C37 C38 C39 121.0(4) . . ?
C37 C38 C41 117.2(4) . . ?
C39 C38 C41 121.7(4) . . ?
C40 C39 C38 119.3(4) . . ?
C35 C40 C39 120.3(4) . . ?
F7 C41 F9 105.9(4) . . ?
F7 C41 C38 112.3(4) . . ?
F8 C41 F7 107.0(5) . . ?
F8 C41 F9 106.3(4) . . ?
F8 C41 C38 112.7(4) . . ?
F9 C41 C38 112.1(4) . . ?
C43 C42 C20 120.8(4) . . ?
C47 C42 C20 119.1(4) . . ?
C47 C42 C43 120.0(4) . . ?
C42 C43 C44 119.8(4) . . ?
C45 C44 C43 119.5(5) . . ?
C44 C45 C46 121.4(4) . . ?
C44 C45 C48A 123.2(7) . . ?
C44 C45 C48B 111.2(19) . . ?
C46 C45 C48A 115.3(7) . . ?
C46 C45 C48B 127.1(19) . . ?
C45 C46 C47 119.0(4) . . ?
C42 C47 C46 120.3(4) . . ?
F10A C48A C45 111.6(11) . . ?
F11A C48A F10A 108.6(12) . . ?
F11A C48A C45 113.7(10) . . ?
F12 C48A F10A 107.0(10) . . ?
F12 C48A F11A 102.8(12) . . ?
F12 C48A C45 112.5(10) . . ?
F10B C48B F11B 107(4) . . ?
F10B C48B F12 101(4) . . ?
F10B C48B C45 122(4) . . ?
F11B C48B C45 105(3) . . ?
F12 C48B F11B 111(4) . . ?
F12 C48B C45 111(3) . . ?
C51 N5 C54 111.3(4) . . ?
C59 N6 C56 107.2(4) . . ?
C64 N7 C61 107.8(4) . . ?
C69 N8 C66 110.5(4) . . ?
N5 C51 C52 105.9(4) . . ?
N5 C51 C70 124.6(4) . . ?
C70 C51 C52 129.5(4) . . ?
C51 C52 Br9 127.0(3) . . ?
C53 C52 Br9 124.3(3) . . ?
C53 C52 C51 108.1(4) . . ?
C52 C53 Br10 124.7(3) . . ?
C52 C53 C54 108.6(4) . . ?
C54 C53 Br10 125.9(3) . . ?
N5 C54 C53 106.0(4) . . ?
N5 C54 C55 124.2(4) . . ?
C55 C54 C53 129.8(4) . . ?
C54 C55 C71 119.7(4) . . ?
C56 C55 C54 121.3(4) . . ?
C56 C55 C71 118.7(4) . . ?
N6 C56 C55 122.3(4) . . ?
N6 C56 C57 109.0(4) . . ?
C55 C56 C57 128.4(4) . . ?
C56 C57 Br11 126.5(3) . . ?
C58 C57 Br11 125.5(3) . . ?
C58 C57 C56 107.5(4) . . ?
C57 C58 Br12 124.6(3) . . ?
C57 C58 C59 106.4(4) . . ?
C59 C58 Br12 128.6(3) . . ?
N6 C59 C58 109.8(4) . . ?
N6 C59 C60 122.7(4) . . ?
C60 C59 C58 127.4(4) . . ?
C59 C60 C78 115.8(4) . . ?
C61 C60 C59 120.8(4) . . ?
C61 C60 C78 123.4(4) . . ?
N7 C61 C60 122.5(4) . . ?
N7 C61 C62 108.2(4) . . ?
C60 C61 C62 129.3(4) . . ?
C61 C62 Br13 127.4(3) . . ?
C63 C62 Br13 124.3(3) . . ?
C63 C62 C61 107.6(4) . . ?
C62 C63 Br14 126.3(3) . . ?
C62 C63 C64 106.5(4) . . ?
C64 C63 Br14 126.4(3) . . ?
N7 C64 C63 109.8(4) . . ?
N7 C64 C65 124.1(4) . . ?
C65 C64 C63 126.0(4) . . ?
C64 C65 C85 116.8(4) . . ?
C66 C65 C64 122.2(4) . . ?
C66 C65 C85 120.9(4) . . ?
N8 C66 C65 122.3(4) . . ?
N8 C66 C67 105.7(4) . . ?
C65 C66 C67 131.9(4) . . ?
C66 C67 Br15 127.5(3) . . ?
C68 C67 Br15 123.2(3) . . ?
C68 C67 C66 108.9(4) . . ?
C67 C68 Br16 125.2(3) . . ?
C67 C68 C69 108.0(4) . . ?
C69 C68 Br16 126.1(3) . . ?
N8 C69 C68 106.8(4) . . ?
N8 C69 C70 124.4(4) . . ?
C70 C69 C68 128.8(4) . . ?
C51 C70 C69 122.0(4) . . ?
C51 C70 C92 118.9(4) . . ?
C69 C70 C92 119.0(4) . . ?
C72 C71 C55 121.9(4) . . ?
C76 C71 C55 119.4(4) . . ?
C76 C71 C72 118.7(4) . . ?
C73 C72 C71 120.4(5) . . ?
C72 C73 C74 119.6(4) . . ?
C73 C74 C77 121.0(5) . . ?
C75 C74 C73 120.7(5) . . ?
C75 C74 C77 118.4(5) . . ?
C76 C75 C74 118.9(5) . . ?
C75 C76 C71 121.7(5) . . ?
F13 C77 F14 108.0(5) . . ?
F13 C77 F15 105.8(5) . . ?
F13 C77 C74 112.4(5) . . ?
F14 C77 F15 106.0(5) . . ?
F14 C77 C74 113.0(5) . . ?
F15 C77 C74 111.2(5) . . ?
C79 C78 C60 118.5(4) . . ?
C83 C78 C60 122.4(4) . . ?
C83 C78 C79 119.0(4) . . ?
C80 C79 C78 120.8(4) . . ?
C79 C80 C81 120.0(4) . . ?
C80 C81 C82 120.3(4) . . ?
C80 C81 C84 118.3(4) . . ?
C82 C81 C84 121.4(4) . . ?
C81 C82 C83 119.5(4) . . ?
C78 C83 C82 120.3(4) . . ?
F16 C84 F17 104.8(4) . . ?
F16 C84 C81 112.4(4) . . ?
F17 C84 C81 111.8(4) . . ?
F18 C84 F16 108.7(4) . . ?
F18 C84 F17 106.4(4) . . ?
F18 C84 C81 112.2(4) . . ?
C86 C85 C65 118.9(4) . . ?
C86 C85 C90 118.7(4) . . ?
C90 C85 C65 122.4(4) . . ?
C87 C86 C85 121.0(4) . . ?
C88 C87 C86 119.1(4) . . ?
C87 C88 C89 120.6(4) . . ?
C87 C88 C91 120.3(4) . . ?
C89 C88 C91 119.1(5) . . ?
C90 C89 C88 120.3(5) . . ?
C89 C90 C85 120.3(4) . . ?
F19A C91 F20A 106.4(9) . . ?
F19A C91 F21A 109.1(9) . . ?
F19A C91 C88 113.7(7) . . ?
F20A C91 C88 111.0(7) . . ?
F21A C91 F20A 102.2(10) . . ?
F21A C91 C88 113.5(7) . . ?
F19B C91 C88 108.0(9) . . ?
F20B C91 F19B 101.8(16) . . ?
F20B C91 C88 114.8(10) . . ?
F21B C91 F19B 107(2) . . ?
F21B C91 F20B 111(2) . . ?
F21B C91 C88 113.5(16) . . ?
C93 C92 C70 120.3(4) . . ?
C93 C92 C97 119.0(4) . . ?
C97 C92 C70 120.6(4) . . ?
C94 C93 C92 120.7(4) . . ?
C93 C94 C95 119.5(4) . . ?
C94 C95 C96 121.2(4) . . ?
C94 C95 C98 120.6(4) . . ?
C96 C95 C98 118.2(4) . . ?
C97 C96 C95 119.1(4) . . ?
C96 C97 C92 120.4(4) . . ?
F22 C98 F23 107.0(4) . . ?
F22 C98 F24 106.9(4) . . ?
F22 C98 C95 113.5(4) . . ?
F23 C98 C95 111.6(4) . . ?
F24 C98 F23 105.2(4) . . ?
F24 C98 C95 112.2(4) . . ?

loop_
_geom_bond_atom_site_label_1
_geom_bond_atom_site_label_2
_geom_bond_distance
_geom_bond_site_symmetry_2
_geom_bond_publ_flag
Br1 C2 1.865(4) . ?
Br2 C3 1.869(4) . ?
Br3 C7 1.871(4) . ?
Br4 C8 1.882(4) . ?
Br5 C12 1.877(5) . ?
Br6 C13 1.876(4) . ?
Br7 C17 1.878(4) . ?
Br8 C18 1.864(4) . ?
F1A C27A 1.308(12) . ?
F2A C27A 1.354(13) . ?
F1B C27B 1.30(3) . ?
F2B C27B 1.27(3) . ?
F3 C27A 1.320(11) . ?
F3 C27B 1.26(3) . ?
F4A C34 1.370(9) . ?
F5A C34 1.285(15) . ?
F6A C34 1.344(11) . ?
F4B C34 1.22(2) . ?
F5B C34 1.41(2) . ?
F6B C34 1.380(15) . ?
F7 C41 1.331(7) . ?
F8 C41 1.326(7) . ?
F9 C41 1.333(6) . ?
F10A C48A 1.323(15) . ?
F11A C48A 1.312(12) . ?
F10B C48B 1.28(5) . ?
F11B C48B 1.37(5) . ?
F12 C48A 1.299(17) . ?
F12 C48B 1.31(6) . ?
N1 C1 1.366(6) . ?
N1 C4 1.372(5) . ?
N2 C6 1.368(5) . ?
N2 C9 1.372(6) . ?
N3 C11 1.365(6) . ?
N3 C14 1.361(6) . ?
N4 C16 1.382(5) . ?
N4 C19 1.369(5) . ?
C1 C2 1.425(6) . ?
C1 C20 1.417(6) . ?
C2 C3 1.360(6) . ?
C3 C4 1.437(6) . ?
C4 C5 1.407(6) . ?
C5 C6 1.421(6) . ?
C5 C21 1.478(6) . ?
C6 C7 1.445(6) . ?
C7 C8 1.354(6) . ?
C8 C9 1.443(6) . ?
C9 C10 1.411(6) . ?
C10 C11 1.412(6) . ?
C10 C28 1.473(6) . ?
C11 C12 1.447(6) . ?
C12 C13 1.342(7) . ?
C13 C14 1.456(6) . ?
C14 C15 1.407(6) . ?
C15 C16 1.411(6) . ?
C15 C35 1.479(6) . ?
C16 C17 1.426(6) . ?
C17 C18 1.366(6) . ?
C18 C19 1.437(6) . ?
C19 C20 1.408(6) . ?
C20 C42 1.489(6) . ?
C21 C22 1.406(6) . ?
C21 C26 1.393(6) . ?
C22 C23 1.374(6) . ?
C23 C24 1.387(7) . ?
C24 C25 1.401(7) . ?
C24 C27A 1.492(10) . ?
C24 C27B 1.60(3) . ?
C25 C26 1.383(7) . ?
C28 C29 1.393(7) . ?
C28 C33 1.394(6) . ?
C29 C30 1.388(6) . ?
C30 C31 1.377(7) . ?
C31 C32 1.395(7) . ?
C31 C34 1.496(7) . ?
C32 C33 1.397(6) . ?
C35 C36 1.406(6) . ?
C35 C40 1.385(6) . ?
C36 C37 1.379(6) . ?
C37 C38 1.384(7) . ?
C38 C39 1.392(7) . ?
C38 C41 1.499(6) . ?
C39 C40 1.392(6) . ?
C42 C43 1.392(6) . ?
C42 C47 1.392(6) . ?
C43 C44 1.398(6) . ?
C44 C45 1.381(7) . ?
C45 C46 1.387(8) . ?
C45 C48A 1.509(16) . ?
C45 C48B 1.53(6) . ?
C46 C47 1.395(6) . ?
Br9 C52 1.869(4) . ?
Br10 C53 1.873(4) . ?
Br11 C57 1.866(5) . ?
Br12 C58 1.872(4) . ?
Br13 C62 1.874(4) . ?
Br14 C63 1.870(4) . ?
Br15 C67 1.872(4) . ?
Br16 C68 1.867(4) . ?
F13 C77 1.320(7) . ?
F14 C77 1.325(8) . ?
F15 C77 1.343(8) . ?
F16 C84 1.336(6) . ?
F17 C84 1.343(6) . ?
F18 C84 1.329(6) . ?
F19A C91 1.289(12) . ?
F20A C91 1.337(11) . ?
F21A C91 1.314(11) . ?
F19B C91 1.357(19) . ?
F20B C91 1.279(18) . ?
F21B C91 1.20(3) . ?
F22 C98 1.329(6) . ?
F23 C98 1.346(6) . ?
F24 C98 1.336(6) . ?
N5 C51 1.365(5) . ?
N5 C54 1.370(6) . ?
N6 C56 1.374(6) . ?
N6 C59 1.360(6) . ?
N7 C61 1.381(6) . ?
N7 C64 1.344(6) . ?
N8 C66 1.391(5) . ?
N8 C69 1.367(6) . ?
C51 C52 1.443(6) . ?
C51 C70 1.411(6) . ?
C52 C53 1.353(6) . ?
C53 C54 1.430(6) . ?
C54 C55 1.414(6) . ?
C55 C56 1.410(6) . ?
C55 C71 1.476(6) . ?
C56 C57 1.442(6) . ?
C57 C58 1.357(6) . ?
C58 C59 1.448(6) . ?
C59 C60 1.431(6) . ?
C60 C61 1.392(6) . ?
C60 C78 1.479(6) . ?
C61 C62 1.454(6) . ?
C62 C63 1.349(7) . ?
C63 C64 1.458(6) . ?
C64 C65 1.432(6) . ?
C65 C66 1.403(6) . ?
C65 C85 1.482(6) . ?
C66 C67 1.433(6) . ?
C67 C68 1.356(6) . ?
C68 C69 1.439(6) . ?
C69 C70 1.417(6) . ?
C70 C92 1.478(6) . ?
C71 C72 1.399(6) . ?
C71 C76 1.389(7) . ?
C72 C73 1.382(7) . ?
C73 C74 1.391(8) . ?
C74 C75 1.391(7) . ?
C74 C77 1.494(7) . ?
C75 C76 1.373(7) . ?
C78 C79 1.403(6) . ?
C78 C83 1.392(6) . ?
C79 C80 1.372(7) . ?
C80 C81 1.386(7) . ?
C81 C82 1.392(7) . ?
C81 C84 1.509(6) . ?
C82 C83 1.395(6) . ?
C85 C86 1.396(6) . ?
C85 C90 1.398(6) . ?
C86 C87 1.393(7) . ?
C87 C88 1.382(7) . ?
C88 C89 1.386(7) . ?
C88 C91 1.504(7) . ?
C89 C90 1.378(7) . ?
C92 C93 1.401(6) . ?
C92 C97 1.404(6) . ?
C93 C94 1.382(6) . ?
C94 C95 1.387(7) . ?
C95 C96 1.393(7) . ?
C95 C98 1.500(6) . ?
C96 C97 1.390(6) . ?
O1 C49 1.356(8) . ?
O2 C50 1.390(6) . ?
O3 C99 1.426(6) . ?
C100 O4 1.377(7) . ?

loop_
_geom_hbond_atom_site_label_D
_geom_hbond_atom_site_label_H
_geom_hbond_atom_site_label_A
_geom_hbond_distance_DH
_geom_hbond_distance_HA
_geom_hbond_distance_DA
_geom_hbond_angle_DHA
_geom_hbond_site_symmetry_A
_geom_hbond_publ_flag
N1 H1 O1 0.88(2) 1.95(3) 2.812(5) 166(6) . yes
N4 H4 O2 0.87(2) 1.98(2) 2.844(5) 173(5) . yes
N5 H5 O4 0.87(2) 1.95(3) 2.797(5) 165(6) . yes
N8 H8 O3 0.87(2) 2.07(3) 2.923(5) 166(6) . yes
O1 H1S N3 0.83(2) 2.09(3) 2.894(5) 164(6) . yes
O2 H2S N2 0.84(2) 2.11(4) 2.908(5) 159(8) . yes
O3 H3S N6 0.859(19) 2.022(19) 2.837(5) 158(6) . yes
O4 H4S N7 0.84(2) 2.05(2) 2.884(5) 174(9) . yes

loop_
_geom_torsion_atom_site_label_1
_geom_torsion_atom_site_label_2
_geom_torsion_atom_site_label_3
_geom_torsion_atom_site_label_4
_geom_torsion
_geom_torsion_site_symmetry_1
_geom_torsion_site_symmetry_2
_geom_torsion_site_symmetry_3
_geom_torsion_site_symmetry_4
_geom_torsion_publ_flag
Br1 C2 C3 Br2 0.2(5) . . . . ?
Br1 C2 C3 C4 171.6(3) . . . . ?
Br2 C3 C4 N1 170.2(3) . . . . ?
Br2 C3 C4 C5 -13.3(6) . . . . ?
Br3 C7 C8 Br4 -3.2(6) . . . . ?
Br3 C7 C8 C9 -172.9(3) . . . . ?
Br4 C8 C9 N2 -166.5(3) . . . . ?
Br4 C8 C9 C10 18.0(7) . . . . ?
Br5 C12 C13 Br6 -0.3(6) . . . . ?
Br5 C12 C13 C14 169.1(3) . . . . ?
Br6 C13 C14 N3 167.0(3) . . . . ?
Br6 C13 C14 C15 -20.5(6) . . . . ?
Br7 C17 C18 Br8 -0.1(6) . . . . ?
Br7 C17 C18 C19 -171.5(3) . . . . ?
Br8 C18 C19 N4 -169.7(3) . . . . ?
Br8 C18 C19 C20 11.8(7) . . . . ?
N1 C1 C2 Br1 -170.1(3) . . . . ?
N1 C1 C2 C3 2.2(5) . . . . ?
N1 C1 C20 C19 35.0(6) . . . . ?
N1 C1 C20 C42 -144.3(4) . . . . ?
N1 C4 C5 C6 -30.9(6) . . . . ?
N1 C4 C5 C21 147.8(4) . . . . ?
N2 C6 C7 Br3 170.7(3) . . . . ?
N2 C6 C7 C8 -0.2(5) . . . . ?
N2 C9 C10 C11 28.3(6) . . . . ?
N2 C9 C10 C28 -152.0(4) . . . . ?
N3 C11 C12 Br5 -166.6(3) . . . . ?
N3 C11 C12 C13 1.9(5) . . . . ?
N3 C14 C15 C16 -37.2(6) . . . . ?
N3 C14 C15 C35 139.0(4) . . . . ?
N4 C16 C17 Br7 170.2(3) . . . . ?
N4 C16 C17 C18 -0.3(5) . . . . ?
N4 C19 C20 C1 25.9(6) . . . . ?
N4 C19 C20 C42 -154.8(4) . . . . ?
C1 N1 C4 C3 2.4(4) . . . . ?
C1 N1 C4 C5 -174.3(4) . . . . ?
C1 C2 C3 Br2 -172.2(3) . . . . ?
C1 C2 C3 C4 -0.8(5) . . . . ?
C1 C20 C42 C43 -135.0(4) . . . . ?
C1 C20 C42 C47 42.3(6) . . . . ?
C2 C1 C20 C19 -148.3(4) . . . . ?
C2 C1 C20 C42 32.4(6) . . . . ?
C2 C3 C4 N1 -0.9(5) . . . . ?
C2 C3 C4 C5 175.6(4) . . . . ?
C3 C4 C5 C6 153.2(4) . . . . ?
C3 C4 C5 C21 -28.1(6) . . . . ?
C4 N1 C1 C2 -2.8(5) . . . . ?
C4 N1 C1 C20 174.5(4) . . . . ?
C4 C5 C6 N2 -29.0(6) . . . . ?
C4 C5 C6 C7 150.9(4) . . . . ?
C4 C5 C21 C22 -41.4(6) . . . . ?
C4 C5 C21 C26 136.1(5) . . . . ?
C5 C6 C7 Br3 -9.1(7) . . . . ?
C5 C6 C7 C8 179.9(4) . . . . ?
C5 C21 C22 C23 177.3(4) . . . . ?
C5 C21 C26 C25 -177.2(5) . . . . ?
C6 N2 C9 C8 -3.0(5) . . . . ?
C6 N2 C9 C10 172.9(4) . . . . ?
C6 C5 C21 C22 137.3(4) . . . . ?
C6 C5 C21 C26 -45.2(6) . . . . ?
C6 C7 C8 Br4 168.2(3) . . . . ?
C6 C7 C8 C9 -1.6(5) . . . . ?
C7 C8 C9 N2 2.9(5) . . . . ?
C7 C8 C9 C10 -172.5(4) . . . . ?
C8 C9 C10 C11 -156.8(4) . . . . ?
C8 C9 C10 C28 22.9(7) . . . . ?
C9 N2 C6 C5 -178.1(4) . . . . ?
C9 N2 C6 C7 2.1(5) . . . . ?
C9 C10 C11 N3 34.5(6) . . . . ?
C9 C10 C11 C12 -150.9(4) . . . . ?
C9 C10 C28 C29 40.6(6) . . . . ?
C9 C10 C28 C33 -139.3(5) . . . . ?
C10 C11 C12 Br5 18.2(7) . . . . ?
C10 C11 C12 C13 -173.3(4) . . . . ?
C10 C28 C29 C30 -178.4(5) . . . . ?
C10 C28 C33 C32 179.3(4) . . . . ?
C11 N3 C14 C13 3.4(5) . . . . ?
C11 N3 C14 C15 -169.5(4) . . . . ?
C11 C10 C28 C29 -139.6(5) . . . . ?
C11 C10 C28 C33 40.5(6) . . . . ?
C11 C12 C13 Br6 -169.2(3) . . . . ?
C11 C12 C13 C14 0.2(5) . . . . ?
C12 C13 C14 N3 -2.3(5) . . . . ?
C12 C13 C14 C15 170.2(4) . . . . ?
C13 C14 C15 C16 151.3(4) . . . . ?
C13 C14 C15 C35 -32.5(6) . . . . ?
C14 N3 C11 C10 172.3(4) . . . . ?
C14 N3 C11 C12 -3.3(5) . . . . ?
C14 C15 C16 N4 -23.3(7) . . . . ?
C14 C15 C16 C17 156.5(5) . . . . ?
C14 C15 C35 C36 -40.7(6) . . . . ?
C14 C15 C35 C40 136.0(5) . . . . ?
C15 C16 C17 Br7 -9.7(7) . . . . ?
C15 C16 C17 C18 179.8(5) . . . . ?
C15 C35 C36 C37 175.2(4) . . . . ?
C15 C35 C40 C39 -175.9(4) . . . . ?
C16 N4 C19 C18 -1.7(5) . . . . ?
C16 N4 C19 C20 176.9(4) . . . . ?
C16 C15 C35 C36 135.4(5) . . . . ?
C16 C15 C35 C40 -47.9(7) . . . . ?
C16 C17 C18 Br8 170.7(3) . . . . ?
C16 C17 C18 C19 -0.7(5) . . . . ?
C17 C18 C19 N4 1.4(5) . . . . ?
C17 C18 C19 C20 -177.0(4) . . . . ?
C18 C19 C20 C1 -155.8(4) . . . . ?
C18 C19 C20 C42 23.4(7) . . . . ?
C19 N4 C16 C15 -178.9(4) . . . . ?
C19 N4 C16 C17 1.3(5) . . . . ?
C19 C20 C42 C43 45.7(6) . . . . ?
C19 C20 C42 C47 -137.0(4) . . . . ?
C20 C1 C2 Br1 12.7(6) . . . . ?
C20 C1 C2 C3 -175.0(4) . . . . ?
C20 C42 C43 C44 177.1(4) . . . . ?
C20 C42 C47 C46 -177.6(4) . . . . ?
C21 C5 C6 N2 152.4(4) . . . . ?
C21 C5 C6 C7 -27.8(7) . . . . ?
C21 C22 C23 C24 -0.1(7) . . . . ?
C22 C21 C26 C25 0.2(7) . . . . ?
C22 C23 C24 C25 0.5(8) . . . . ?
C22 C23 C24 C27A -174.3(6) . . . . ?
C22 C23 C24 C27B 162.6(13) . . . . ?
C23 C24 C25 C26 -0.5(8) . . . . ?
C23 C24 C27A F1A 60.6(11) . . . . ?
C23 C24 C27A F2A -54.4(11) . . . . ?
C23 C24 C27A F3 -173.7(7) . . . . ?
C23 C24 C27B F1B 43(2) . . . . ?
C23 C24 C27B F2B -77(2) . . . . ?
C23 C24 C27B F3 162.2(13) . . . . ?
C24 C25 C26 C21 0.1(8) . . . . ?
C25 C24 C27A F1A -114.1(11) . . . . ?
C25 C24 C27A F2A 130.9(9) . . . . ?
C25 C24 C27A F3 11.6(12) . . . . ?
C25 C24 C27B F1B -153.7(17) . . . . ?
C25 C24 C27B F2B 85(2) . . . . ?
C25 C24 C27B F3 -35(2) . . . . ?
C26 C21 C22 C23 -0.2(7) . . . . ?
C27A C24 C25 C26 174.1(7) . . . . ?
C27B C24 C25 C26 -163.3(13) . . . . ?
C28 C10 C11 N3 -145.2(4) . . . . ?
C28 C10 C11 C12 29.4(6) . . . . ?
C28 C29 C30 C31 -0.7(8) . . . . ?
C29 C28 C33 C32 -0.6(7) . . . . ?
C29 C30 C31 C32 -1.1(8) . . . . ?
C29 C30 C31 C34 179.7(5) . . . . ?
C30 C31 C32 C33 2.0(8) . . . . ?
C30 C31 C34 F4A 1.7(8) . . . . ?
C30 C31 C34 F5A 121.6(12) . . . . ?
C30 C31 C34 F6A -113.0(15) . . . . ?
C30 C31 C34 F4B -27(3) . . . . ?
C30 C31 C34 F5B 106.1(13) . . . . ?
C30 C31 C34 F6B -151.1(14) . . . . ?
C31 C32 C33 C28 -1.1(7) . . . . ?
C32 C31 C34 F4A -177.6(6) . . . . ?
C32 C31 C34 F5A -57.6(12) . . . . ?
C32 C31 C34 F6A 67.7(16) . . . . ?
C32 C31 C34 F4B 153(3) . . . . ?
C32 C31 C34 F5B -73.2(13) . . . . ?
C32 C31 C34 F6B 29.7(14) . . . . ?
C33 C28 C29 C30 1.5(7) . . . . ?
C34 C31 C32 C33 -178.8(5) . . . . ?
C35 C15 C16 N4 160.8(4) . . . . ?
C35 C15 C16 C17 -19.4(7) . . . . ?
C35 C36 C37 C38 0.8(7) . . . . ?
C36 C35 C40 C39 0.7(7) . . . . ?
C36 C37 C38 C39 0.9(7) . . . . ?
C36 C37 C38 C41 -178.3(4) . . . . ?
C37 C38 C39 C40 -1.8(7) . . . . ?
C37 C38 C41 F7 67.0(6) . . . . ?
C37 C38 C41 F8 -172.0(4) . . . . ?
C37 C38 C41 F9 -52.1(6) . . . . ?
C38 C39 C40 C35 1.0(7) . . . . ?
C39 C38 C41 F7 -112.2(6) . . . . ?
C39 C38 C41 F8 8.8(7) . . . . ?
C39 C38 C41 F9 128.7(5) . . . . ?
C40 C35 C36 C37 -1.6(7) . . . . ?
C41 C38 C39 C40 177.4(4) . . . . ?
C42 C43 C44 C45 0.6(7) . . . . ?
C43 C42 C47 C46 -0.4(7) . . . . ?
C43 C44 C45 C46 -0.4(7) . . . . ?
C43 C44 C45 C48A 175.6(7) . . . . ?
C43 C44 C45 C48B -174(2) . . . . ?
C44 C45 C46 C47 -0.1(7) . . . . ?
C44 C45 C48A F10A -1.2(13) . . . . ?
C44 C45 C48A F11A -124.5(11) . . . . ?
C44 C45 C48A F12 119.1(10) . . . . ?
C44 C45 C48B F10B 21(5) . . . . ?
C44 C45 C48B F11B -101(3) . . . . ?
C44 C45 C48B F12 140(2) . . . . ?
C45 C46 C47 C42 0.5(7) . . . . ?
C46 C45 C48A F10A 175.1(8) . . . . ?
C46 C45 C48A F11A 51.8(15) . . . . ?
C46 C45 C48A F12 -64.6(10) . . . . ?
C46 C45 C48B F10B -152(4) . . . . ?
C46 C45 C48B F11B 86(4) . . . . ?
C46 C45 C48B F12 -33(4) . . . . ?
C47 C42 C43 C44 -0.2(6) . . . . ?
C48A C45 C46 C47 -176.5(7) . . . . ?
C48B C45 C46 C47 172(2) . . . . ?
Br9 C52 C53 Br10 -0.6(6) . . . . ?
Br9 C52 C53 C54 -170.8(3) . . . . ?
Br10 C53 C54 N5 -168.9(3) . . . . ?
Br10 C53 C54 C55 9.5(7) . . . . ?
Br11 C57 C58 Br12 -2.9(6) . . . . ?
Br11 C57 C58 C59 170.7(3) . . . . ?
Br12 C58 C59 N6 172.7(3) . . . . ?
Br12 C58 C59 C60 -10.3(7) . . . . ?
Br13 C62 C63 Br14 -1.5(6) . . . . ?
Br13 C62 C63 C64 -171.9(3) . . . . ?
Br14 C63 C64 N7 -167.9(3) . . . . ?
Br14 C63 C64 C65 14.8(6) . . . . ?
Br15 C67 C68 Br16 2.5(6) . . . . ?
Br15 C67 C68 C69 173.3(3) . . . . ?
Br16 C68 C69 N8 169.0(3) . . . . ?
Br16 C68 C69 C70 -13.4(7) . . . . ?
N5 C51 C52 Br9 169.0(3) . . . . ?
N5 C51 C52 C53 -2.0(5) . . . . ?
N5 C51 C70 C69 -27.4(7) . . . . ?
N5 C51 C70 C92 155.2(4) . . . . ?
N5 C54 C55 C56 30.3(7) . . . . ?
N5 C54 C55 C71 -155.3(4) . . . . ?
N6 C56 C57 Br11 -169.0(3) . . . . ?
N6 C56 C57 C58 3.2(5) . . . . ?
N6 C59 C60 C61 -35.3(6) . . . . ?
N6 C59 C60 C78 141.8(4) . . . . ?
N7 C61 C62 Br13 170.0(3) . . . . ?
N7 C61 C62 C63 -0.2(5) . . . . ?
N7 C64 C65 C66 38.2(6) . . . . ?
N7 C64 C65 C85 -142.2(4) . . . . ?
N8 C66 C67 Br15 -171.1(3) . . . . ?
N8 C66 C67 C68 2.1(5) . . . . ?
N8 C69 C70 C51 -29.6(7) . . . . ?
N8 C69 C70 C92 147.8(4) . . . . ?
C51 N5 C54 C53 -2.4(5) . . . . ?
C51 N5 C54 C55 179.0(4) . . . . ?
C51 C52 C53 Br10 170.7(3) . . . . ?
C51 C52 C53 C54 0.6(5) . . . . ?
C51 C70 C92 C93 130.4(5) . . . . ?
C51 C70 C92 C97 -46.3(6) . . . . ?
C52 C51 C70 C69 155.2(4) . . . . ?
C52 C51 C70 C92 -22.2(7) . . . . ?
C52 C53 C54 N5 1.1(5) . . . . ?
C52 C53 C54 C55 179.5(4) . . . . ?
C53 C54 C55 C56 -147.8(5) . . . . ?
C53 C54 C55 C71 26.6(7) . . . . ?
C54 N5 C51 C52 2.8(5) . . . . ?
C54 N5 C51 C70 -175.1(4) . . . . ?
C54 C55 C56 N6 29.9(7) . . . . ?
C54 C55 C56 C57 -157.4(5) . . . . ?
C54 C55 C71 C72 46.2(7) . . . . ?
C54 C55 C71 C76 -131.0(5) . . . . ?
C55 C56 C57 Br11 17.6(7) . . . . ?
C55 C56 C57 C58 -170.3(4) . . . . ?
C55 C71 C72 C73 -176.5(5) . . . . ?
C55 C71 C76 C75 175.5(5) . . . . ?
C56 N6 C59 C58 2.6(5) . . . . ?
C56 N6 C59 C60 -174.6(4) . . . . ?
C56 C55 C71 C72 -139.3(5) . . . . ?
C56 C55 C71 C76 43.5(7) . . . . ?
C56 C57 C58 Br12 -175.2(3) . . . . ?
C56 C57 C58 C59 -1.5(5) . . . . ?
C57 C58 C59 N6 -0.6(5) . . . . ?
C57 C58 C59 C60 176.4(4) . . . . ?
C58 C59 C60 C61 148.1(5) . . . . ?
C58 C59 C60 C78 -34.8(6) . . . . ?
C59 N6 C56 C55 170.4(4) . . . . ?
C59 N6 C56 C57 -3.5(5) . . . . ?
C59 C60 C61 N7 -24.0(6) . . . . ?
C59 C60 C61 C62 158.3(4) . . . . ?
C59 C60 C78 C79 -49.2(6) . . . . ?
C59 C60 C78 C83 127.2(5) . . . . ?
C60 C61 C62 Br13 -12.0(7) . . . . ?
C60 C61 C62 C63 177.8(4) . . . . ?
C60 C78 C79 C80 176.6(5) . . . . ?
C60 C78 C83 C82 -175.0(4) . . . . ?
C61 N7 C64 C63 -2.6(5) . . . . ?
C61 N7 C64 C65 174.7(4) . . . . ?
C61 C60 C78 C79 127.8(5) . . . . ?
C61 C60 C78 C83 -55.8(6) . . . . ?
C61 C62 C63 Br14 169.1(3) . . . . ?
C61 C62 C63 C64 -1.3(5) . . . . ?
C62 C63 C64 N7 2.5(5) . . . . ?
C62 C63 C64 C65 -174.8(4) . . . . ?
C63 C64 C65 C66 -144.9(4) . . . . ?
C63 C64 C65 C85 34.7(6) . . . . ?
C64 N7 C61 C60 -176.4(4) . . . . ?
C64 N7 C61 C62 1.8(5) . . . . ?
C64 C65 C66 N8 18.9(6) . . . . ?
C64 C65 C66 C67 -164.0(5) . . . . ?
C64 C65 C85 C86 48.0(6) . . . . ?
C64 C65 C85 C90 -129.9(5) . . . . ?
C65 C66 C67 Br15 11.5(7) . . . . ?
C65 C66 C67 C68 -175.3(5) . . . . ?
C65 C85 C86 C87 -177.9(5) . . . . ?
C65 C85 C90 C89 176.9(5) . . . . ?
C66 N8 C69 C68 3.0(5) . . . . ?
C66 N8 C69 C70 -174.7(4) . . . . ?
C66 C65 C85 C86 -132.4(5) . . . . ?
C66 C65 C85 C90 49.8(6) . . . . ?
C66 C67 C68 Br16 -171.1(3) . . . . ?
C66 C67 C68 C69 -0.4(5) . . . . ?
C67 C68 C69 N8 -1.6(5) . . . . ?
C67 C68 C69 C70 175.9(4) . . . . ?
C68 C69 C70 C51 153.3(5) . . . . ?
C68 C69 C70 C92 -29.3(7) . . . . ?
C69 N8 C66 C65 174.5(4) . . . . ?
C69 N8 C66 C67 -3.2(5) . . . . ?
C69 C70 C92 C93 -47.1(6) . . . . ?
C69 C70 C92 C97 136.2(5) . . . . ?
C70 C51 C52 Br9 -13.2(7) . . . . ?
C70 C51 C52 C53 175.7(4) . . . . ?
C70 C92 C93 C94 -174.5(4) . . . . ?
C70 C92 C97 C96 173.6(4) . . . . ?
C71 C55 C56 N6 -144.6(4) . . . . ?
C71 C55 C56 C57 28.1(7) . . . . ?
C71 C72 C73 C74 1.2(8) . . . . ?
C72 C71 C76 C75 -1.8(8) . . . . ?
C72 C73 C74 C75 -2.2(8) . . . . ?
C72 C73 C74 C77 179.1(5) . . . . ?
C73 C74 C75 C76 1.1(8) . . . . ?
C73 C74 C77 F13 -19.0(8) . . . . ?
C73 C74 C77 F14 -141.5(6) . . . . ?
C73 C74 C77 F15 99.4(7) . . . . ?
C74 C75 C76 C71 0.9(8) . . . . ?
C75 C74 C77 F13 162.3(6) . . . . ?
C75 C74 C77 F14 39.7(8) . . . . ?
C75 C74 C77 F15 -79.4(7) . . . . ?
C76 C71 C72 C73 0.7(7) . . . . ?
C77 C74 C75 C76 179.9(5) . . . . ?
C78 C60 C61 N7 159.2(4) . . . . ?
C78 C60 C61 C62 -18.5(7) . . . . ?
C78 C79 C80 C81 -1.8(8) . . . . ?
C79 C78 C83 C82 1.4(7) . . . . ?
C79 C80 C81 C82 2.1(7) . . . . ?
C79 C80 C81 C84 -176.4(5) . . . . ?
C80 C81 C82 C83 -0.7(7) . . . . ?
C80 C81 C84 F16 67.8(6) . . . . ?
C80 C81 C84 F17 -49.9(6) . . . . ?
C80 C81 C84 F18 -169.3(4) . . . . ?
C81 C82 C83 C78 -1.1(7) . . . . ?
C82 C81 C84 F16 -110.7(5) . . . . ?
C82 C81 C84 F17 131.7(5) . . . . ?
C82 C81 C84 F18 12.2(7) . . . . ?
C83 C78 C79 C80 0.0(7) . . . . ?
C84 C81 C82 C83 177.8(4) . . . . ?
C85 C65 C66 N8 -160.7(4) . . . . ?
C85 C65 C66 C67 16.3(7) . . . . ?
C85 C86 C87 C88 1.3(8) . . . . ?
C86 C85 C90 C89 -1.0(8) . . . . ?
C86 C87 C88 C89 -1.7(8) . . . . ?
C86 C87 C88 C91 177.1(5) . . . . ?
C87 C88 C89 C90 0.7(9) . . . . ?
C87 C88 C91 F19A -89.4(13) . . . . ?
C87 C88 C91 F20A 150.6(14) . . . . ?
C87 C88 C91 F21A 36.1(10) . . . . ?
C87 C88 C91 F19B -52(2) . . . . ?
C87 C88 C91 F20B -165(3) . . . . ?
C87 C88 C91 F21B 67(4) . . . . ?
C88 C89 C90 C85 0.6(9) . . . . ?
C89 C88 C91 F19A 89.4(13) . . . . ?
C89 C88 C91 F20A -30.6(15) . . . . ?
C89 C88 C91 F21A -145.1(9) . . . . ?
C89 C88 C91 F19B 127(2) . . . . ?
C89 C88 C91 F20B 14(3) . . . . ?
C89 C88 C91 F21B -115(4) . . . . ?
C90 C85 C86 C87 0.0(7) . . . . ?
C91 C88 C89 C90 -178.1(6) . . . . ?
C92 C93 C94 C95 0.8(7) . . . . ?
C93 C92 C97 C96 -3.2(7) . . . . ?
C93 C94 C95 C96 -3.0(7) . . . . ?
C93 C94 C95 C98 178.3(4) . . . . ?
C94 C95 C96 C97 2.1(7) . . . . ?
C94 C95 C98 F22 -14.4(6) . . . . ?
C94 C95 C98 F23 106.6(5) . . . . ?
C94 C95 C98 F24 -135.7(5) . . . . ?
C95 C96 C97 C92 1.1(7) . . . . ?
C96 C95 C98 F22 166.8(4) . . . . ?
C96 C95 C98 F23 -72.2(6) . . . . ?
C96 C95 C98 F24 45.6(6) . . . . ?
C97 C92 C93 C94 2.3(7) . . . . ?
C98 C95 C96 C97 -179.2(4) . . . . ?

loop_
_exptl_oxdiff_crystal_face_indexfrac_h
_exptl_oxdiff_crystal_face_indexfrac_k
_exptl_oxdiff_crystal_face_indexfrac_l
_exptl_oxdiff_crystal_face_x
_exptl_oxdiff_crystal_face_y
_exptl_oxdiff_crystal_face_z
2.0023 -0.0001 -4.9976 0.1570 0.1958 0.0096
-2.0023 0.0001 4.9976 -0.1570 -0.1958 -0.0096
12.9889 0.9986 0.0047 -0.3781 0.2774 -0.3887
-0.9990 0.0002 -0.0004 0.0332 -0.0241 0.0194
-4.9890 4.0056 0.9941 0.3365 -0.2949 -0.4590
4.9890 -4.0056 -0.9941 -0.3365 0.2949 0.4590
-4.9968 -1.0002 -0.0013 0.1123 -0.0844 0.2336
